data_4307196
loop_
_publ_author_name
'Bassem S. Bassil'
'Michael H. Dickman'
'Bernd von der Kammer'
'Ulrich Kortz'

_publ_contact_author_address
; 
International University Bremen
School of Engineering and Science
P.O. Box 750 561
28725 Bremen
Germany
;
_publ_contact_author_email
;
u.kortz@iu-bremen.de
;
_publ_contact_author_fax
;
+49-421-200 3229
;
_publ_contact_author_name
;
Ulrich KORTZ
;
_publ_contact_author_phone
;
+49-421-200 3235
;
_publ_section_title
;
The Monolanthanide-Containing Silicotungstates [Ln(\b2-SiW11O39)2]13- (Ln =
La, Ce, Sm, Eu, Gd, Tb, Yb, Lu): A Synthetic and Structural Investigation
;
_journal_name_full 'Inorganic Chemistry'
_journal_page_first 2452
_journal_page_last 2458
_journal_paper_doi 10.1021/ic061737d
_journal_volume 46
_journal_year 2007
_chemical_formula_sum 'Gd H27 K8.5 O91.5 Si2 W22'
_chemical_formula_weight 6081.70
_chemical_name_systematic
;
 ?
;
_space_group_IT_number 14
_symmetry_cell_setting monoclinic
_symmetry_space_group_name_Hall '-P 2ybc'
_symmetry_space_group_name_H-M 'P 1 21/c 1'
_atom_sites_solution_primary direct
_atom_sites_solution_secondary difmap
_audit_creation_method SHELXL-97
_cell_angle_alpha 90.00
_cell_angle_beta 97.586(3)
_cell_angle_gamma 90.00
_cell_formula_units_Z 4
_cell_length_a 18.7494(10)
_cell_length_b 20.0610(9)
_cell_length_c 27.3796(14)
_cell_measurement_reflns_used 3490
_cell_measurement_temperature 173(2)
_cell_measurement_theta_max 19.45
_cell_measurement_theta_min 2.19
_cell_volume 10208.2(9)
_computing_cell_refinement 'Bruker SMART'
_computing_data_collection 'Bruker SMART'
_computing_data_reduction 'Bruker SAINT'
_computing_molecular_graphics 'Bruker SHELXTL'
_computing_publication_material 'Bruker SHELXTL'
_computing_structure_refinement 'SHELXL-97 (Sheldrick, 1997)'
_computing_structure_solution 'SHELXS-97 (Sheldrick, 1990)'
_diffrn_ambient_temperature 173(2)
_diffrn_measured_fraction_theta_full 0.995
_diffrn_measured_fraction_theta_max 0.995
_diffrn_measurement_device_type 'CCD area detector'
_diffrn_measurement_method 'phi and omega scans'
_diffrn_radiation_monochromator graphite
_diffrn_radiation_source 'sealed tube'
_diffrn_radiation_type MoK\a
_diffrn_radiation_wavelength 0.71073
_diffrn_reflns_av_R_equivalents 0.2412
_diffrn_reflns_av_sigmaI/netI 0.1598
_diffrn_reflns_limit_h_max 24
_diffrn_reflns_limit_h_min -24
_diffrn_reflns_limit_k_max 25
_diffrn_reflns_limit_k_min -26
_diffrn_reflns_limit_l_max 35
_diffrn_reflns_limit_l_min -35
_diffrn_reflns_number 332104
_diffrn_reflns_theta_full 27.87
_diffrn_reflns_theta_max 27.87
_diffrn_reflns_theta_min 1.50
_exptl_absorpt_coefficient_mu 25.785
_exptl_absorpt_correction_T_max 0.3899
_exptl_absorpt_correction_T_min 0.1107
_exptl_absorpt_correction_type multi-scan
_exptl_absorpt_process_details SADABS
_exptl_crystal_colour colorless
_exptl_crystal_density_diffrn 3.957
_exptl_crystal_density_meas 0
_exptl_crystal_density_method 'not measured'
_exptl_crystal_description tablet
_exptl_crystal_F_000 10562
_exptl_crystal_size_max 0.18
_exptl_crystal_size_mid 0.13
_exptl_crystal_size_min 0.05
_refine_diff_density_max 5.882
_refine_diff_density_min -6.882
_refine_diff_density_rms 0.737
_refine_ls_extinction_method none
_refine_ls_goodness_of_fit_ref 1.061
_refine_ls_matrix_type full
_refine_ls_number_parameters 704
_refine_ls_number_reflns 24202
_refine_ls_number_restraints 0
_refine_ls_restrained_S_all 1.061
_refine_ls_R_factor_all 0.1853
_refine_ls_R_factor_gt 0.0879
_refine_ls_shift/su_max 0.001
_refine_ls_shift/su_mean 0.000
_refine_ls_structure_factor_coef Fsqd
_refine_ls_weighting_details 'calc w=1/[\s^2^(Fo^2^)+(0.1400P)^2^+2.0000P] where P=(Fo^2^+2Fc^2^)/3'
_refine_ls_weighting_scheme calc
_refine_ls_wR_factor_gt 0.2268
_refine_ls_wR_factor_ref 0.2846
_reflns_number_gt 11756
_reflns_number_total 24202
_reflns_threshold_expression >2sigma(I)
_cod_data_source_file ic061737dsi20061219_051007_6.cif
_cod_data_source_block p21c
_cod_depositor_comments
;
The following automatic conversions were performed:
'_symmetry_cell_setting' value 'Monoclinic' changed to 'monoclinic'
according to '/home/saulius/struct/CIF-dictionaries/cif_core.dic'
dictionary named 'cif_core.dic' version 2.4.1 from 2010-06-29.

Automatic conversion script
Id: cif_fix_enum 1527 2010-12-29 10:47:43Z saulius 
;
_cod_original_formula_sum 'H27 Gd K8.50 O91.50 Si2 W22'
_cod_database_code 4307196

loop_
_symmetry_equiv_pos_as_xyz
'x, y, z'
'-x, y+1/2, -z+1/2'
'-x, -y, -z'
'x, -y-1/2, z-1/2'

loop_
_atom_site_label
_atom_site_type_symbol
_atom_site_fract_x
_atom_site_fract_y
_atom_site_fract_z
_atom_site_U_iso_or_equiv
_atom_site_adp_type
_atom_site_occupancy
_atom_site_symmetry_multiplicity
_atom_site_calc_flag
_atom_site_refinement_flags
_atom_site_disorder_assembly
_atom_site_disorder_group
W1 W 0.32311(7) 0.31156(6) -0.14567(4) 0.0284(3) Uani 1 1 d . . .
W2 W 0.46210(7) 0.33786(6) -0.05273(4) 0.0304(3) Uani 1 1 d . . .
W3 W 0.47755(7) 0.38423(6) -0.16857(4) 0.0314(3) Uani 1 1 d . . .
W4 W 0.49115(7) 0.25779(5) -0.26439(4) 0.0264(3) Uani 1 1 d . . .
W5 W 0.63563(7) 0.28319(6) -0.17858(4) 0.0314(3) Uani 1 1 d . . .
W6 W 0.59108(7) 0.12814(6) -0.21582(4) 0.0266(3) Uani 1 1 d . . .
W7 W 0.62149(7) 0.22945(6) -0.04845(4) 0.0305(3) Uani 1 1 d . . .
W8 W 0.47024(7) 0.15979(6) -0.02121(4) 0.0284(3) Uani 1 1 d . . .
W9 W 0.57568(7) 0.07489(6) -0.08907(4) 0.0278(3) Uani 1 1 d . . .
W10 W 0.31331(7) 0.13591(6) -0.12489(4) 0.0266(3) Uani 1 1 d . . .
W11 W 0.41802(7) 0.05386(5) -0.18959(4) 0.0257(3) Uani 1 1 d . . .
W12 W 0.25686(7) 0.30983(6) -0.37516(4) 0.0313(3) Uani 1 1 d . . .
W13 W 0.09895(8) 0.38933(7) -0.34755(5) 0.0389(3) Uani 1 1 d . . .
W14 W 0.10708(7) 0.33959(6) -0.46886(4) 0.0331(3) Uani 1 1 d . . .
W15 W 0.09573(7) 0.16784(6) -0.49839(4) 0.0343(3) Uani 1 1 d . . .
W16 W -0.05097(7) 0.24224(7) -0.46810(4) 0.0377(3) Uani 1 1 d . . .
W17 W -0.00943(9) 0.08214(8) -0.42507(6) 0.0575(5) Uani 1 1 d . . .
W18 W 0.09059(8) 0.26896(7) -0.25389(4) 0.0395(4) Uani 1 1 d . . .
W19 W -0.05723(8) 0.29538(8) -0.33689(5) 0.0440(4) Uani 1 1 d . . .
W20 W -0.01502(9) 0.13329(9) -0.30149(5) 0.0542(4) Uani 1 1 d . . .
W21 W 0.14682(7) 0.05709(6) -0.33189(4) 0.0330(3) Uani 1 1 d . . .
W22 W 0.25755(7) 0.14154(6) -0.39864(4) 0.0303(3) Uani 1 1 d . . .
Gd Gd 0.28823(8) 0.18432(7) -0.26145(4) 0.0273(3) Uani 1 1 d . . .
Si1 Si 0.4750(4) 0.2089(3) -0.1438(2) 0.0164(15) Uani 1 1 d . . .
Si2 Si 0.0990(4) 0.2164(4) -0.3751(3) 0.0216(17) Uani 1 1 d . . .
O1S1 O 0.4443(10) 0.2840(9) -0.1336(6) 0.030(5) Uiso 1 1 d . . .
O2S1 O 0.5289(10) 0.2158(8) -0.1864(6) 0.023(4) Uiso 1 1 d . . .
O3S1 O 0.5210(10) 0.1779(9) -0.0916(6) 0.027(4) Uiso 1 1 d . . .
O4S1 O 0.4082(10) 0.1593(8) -0.1607(6) 0.021(4) Uiso 1 1 d . . .
O1S2 O 0.1273(17) 0.2911(15) -0.3885(10) 0.014(7) Uiso 0.50 1 d P . .
O2S2 O 0.0459(18) 0.1854(15) -0.4275(10) 0.013(7) Uiso 0.50 1 d P . .
O3S2 O 0.046(2) 0.227(2) -0.3339(14) 0.036(10) Uiso 0.50 1 d P . .
O4S2 O 0.1602(17) 0.1638(14) -0.3627(10) 0.010(7) Uiso 0.50 1 d P . .
O1T2 O 0.077(2) 0.141(2) -0.3562(14) 0.041(11) Uiso 0.50 1 d P . .
O2T2 O 0.075(2) 0.232(2) -0.4318(14) 0.040(10) Uiso 0.50 1 d P . .
O3T2 O 0.075(2) 0.274(2) -0.3405(14) 0.040(10) Uiso 0.50 1 d P . .
O4T2 O 0.194(2) 0.217(2) -0.3665(14) 0.041(11) Uiso 0.50 1 d P . .
O1GD O 0.2782(14) 0.2760(12) -0.3165(8) 0.058(7) Uiso 1 1 d . . .
O2GD O 0.1720(14) 0.2304(13) -0.2585(9) 0.063(7) Uiso 1 1 d . . .
O3GD O 0.2071(12) 0.0913(11) -0.2856(8) 0.047(6) Uiso 1 1 d . . .
O4GD O 0.3130(10) 0.1430(9) -0.3404(6) 0.029(4) Uiso 1 1 d . . .
O5GD O 0.3113(10) 0.2755(9) -0.2050(6) 0.029(4) Uiso 1 1 d . . .
O6GD O 0.3554(10) 0.0842(8) -0.2392(6) 0.023(4) Uiso 1 1 d . . .
O7GD O 0.2616(10) 0.1471(9) -0.1840(6) 0.027(4) Uiso 1 1 d . . .
O8GD O 0.4126(10) 0.2129(9) -0.2618(6) 0.025(4) Uiso 1 1 d . . .
O1T O 0.2439(12) 0.3477(10) -0.1412(7) 0.043(6) Uiso 1 1 d . . .
O2T O 0.4726(11) 0.3868(10) -0.0009(7) 0.038(5) Uiso 1 1 d . . .
O3T O 0.4933(11) 0.4605(10) -0.1913(7) 0.036(5) Uiso 1 1 d . . .
O4T O 0.4823(11) 0.2914(9) -0.3245(6) 0.032(5) Uiso 1 1 d . . .
O5T O 0.7159(11) 0.3260(10) -0.1779(7) 0.034(5) Uiso 1 1 d . . .
O6T O 0.6420(11) 0.0720(9) -0.2445(6) 0.033(5) Uiso 1 1 d . . .
O7T O 0.6970(12) 0.2565(10) -0.0088(7) 0.044(5) Uiso 1 1 d . . .
O8T O 0.4464(11) 0.1405(9) 0.0353(7) 0.033(5) Uiso 1 1 d . . .
O9T O 0.6227(11) 0.0007(10) -0.0746(7) 0.038(5) Uiso 1 1 d . . .
O10T O 0.2469(11) 0.1072(10) -0.0884(7) 0.039(5) Uiso 1 1 d . . .
O11T O 0.4233(11) -0.0326(10) -0.2008(7) 0.037(5) Uiso 1 1 d . . .
O12 O 0.3665(11) 0.3495(10) -0.0755(7) 0.034(5) Uiso 1 1 d . . .
O12T O 0.3291(13) 0.3545(12) -0.3847(8) 0.053(6) Uiso 1 1 d . . .
O13 O 0.3736(10) 0.3862(9) -0.1693(6) 0.028(4) Uiso 1 1 d . . .
O13T O 0.0981(14) 0.4686(13) -0.3312(9) 0.067(7) Uiso 1 1 d . . .
O14T O 0.1061(12) 0.3991(11) -0.5133(8) 0.049(6) Uiso 1 1 d . . .
O15T O 0.1131(11) 0.1425(10) -0.5560(7) 0.040(5) Uiso 1 1 d . . .
O16T O -0.1301(13) 0.2658(11) -0.5018(8) 0.053(6) Uiso 1 1 d . . .
O17T O -0.0596(14) 0.0127(13) -0.4453(8) 0.063(7) Uiso 1 1 d . . .
O18T O 0.0940(13) 0.2947(11) -0.1942(8) 0.052(6) Uiso 1 1 d . . .
O19T O -0.1396(15) 0.3340(13) -0.3343(9) 0.067(7) Uiso 1 1 d . . .
O20T O -0.0708(15) 0.0915(13) -0.2667(9) 0.065(7) Uiso 1 1 d . . .
O21T O 0.1502(16) -0.0276(15) -0.3217(10) 0.081(9) Uiso 1 1 d . . .
O22T O 0.3155(11) 0.3946(9) 0.0656(6) 0.032(5) Uiso 1 1 d . . .
O23 O 0.4874(11) 0.4031(10) -0.0993(7) 0.035(5) Uiso 1 1 d . . .
O27 O 0.5608(10) 0.3053(9) -0.0538(6) 0.027(4) Uiso 1 1 d . . .
O28 O 0.4437(11) 0.2526(9) -0.0273(6) 0.031(5) Uiso 1 1 d . . .
O34 O 0.4638(10) 0.3339(9) -0.2280(6) 0.025(4) Uiso 1 1 d . . .
O35 O 0.5728(11) 0.3493(10) -0.1583(7) 0.035(5) Uiso 1 1 d . . .
O45 O 0.5907(10) 0.2977(9) -0.2408(6) 0.028(4) Uiso 1 1 d . . .
O46 O 0.5463(11) 0.1790(10) -0.2717(7) 0.039(5) Uiso 1 1 d . . .
O56 O 0.6637(11) 0.1963(10) -0.1998(7) 0.036(5) Uiso 1 1 d . . .
O57 O 0.6482(10) 0.2513(9) -0.1133(6) 0.028(4) Uiso 1 1 d . . .
O69 O 0.6124(11) 0.1011(9) -0.1484(6) 0.033(5) Uiso 1 1 d . . .
O78 O 0.5645(11) 0.1976(10) -0.0012(7) 0.036(5) Uiso 1 1 d . . .
O79 O 0.6471(10) 0.1396(9) -0.0553(6) 0.030(5) Uiso 1 1 d . . .
O89 O 0.5243(11) 0.0804(9) -0.0327(6) 0.031(5) Uiso 1 1 d . . .
O101 O 0.3530(9) 0.0504(8) -0.1418(6) 0.020(4) Uiso 1 1 d . . .
O110 O 0.3156(10) 0.2315(9) -0.1115(6) 0.029(4) Uiso 1 1 d . . .
O119 O 0.4930(11) 0.0469(9) -0.1275(6) 0.032(5) Uiso 1 1 d . . .
O122 O 0.2682(15) 0.2315(13) -0.4128(9) 0.064(7) Uiso 1 1 d . . .
O123 O 0.1965(15) 0.3740(13) -0.3521(9) 0.067(7) Uiso 1 1 d . . .
O124 O 0.2007(12) 0.3409(10) -0.4422(7) 0.043(5) Uiso 1 1 d . . .
O134 O 0.0853(17) 0.3990(16) -0.4193(11) 0.091(10) Uiso 1 1 d . . .
O138 O 0.1156(15) 0.3488(13) -0.2843(9) 0.068(7) Uiso 1 1 d . . .
O139 O 0.0049(16) 0.3648(14) -0.3561(10) 0.080(9) Uiso 1 1 d . . .
O145 O 0.1189(18) 0.2555(16) -0.5033(11) 0.092(10) Uiso 1 1 d . . .
O146 O 0.0091(14) 0.3179(12) -0.4740(8) 0.060(7) Uiso 1 1 d . . .
O152 O 0.1799(12) 0.1459(11) -0.4588(8) 0.048(6) Uiso 1 1 d . . .
O156 O -0.0002(13) 0.2024(12) -0.5173(8) 0.053(6) Uiso 1 1 d . . .
O157 O 0.047(2) 0.0944(17) -0.4765(12) 0.112(12) Uiso 1 1 d . . .
O167 O -0.0741(18) 0.1534(16) -0.4533(11) 0.096(10) Uiso 1 1 d . . .
O169 O -0.0715(12) 0.2717(11) -0.4040(7) 0.047(6) Uiso 1 1 d . . .
O170 O -0.0477(16) 0.1037(15) -0.3630(10) 0.080(8) Uiso 1 1 d . . .
O171 O 0.0683(15) 0.0437(13) -0.3912(9) 0.069(8) Uiso 1 1 d . . .
O180 O 0.0388(17) 0.1921(15) -0.2527(10) 0.087(9) Uiso 1 1 d . . .
O189 O -0.0121(12) 0.3056(11) -0.2714(7) 0.044(6) Uiso 1 1 d . . .
O190 O -0.0765(18) 0.2030(16) -0.3228(11) 0.094(10) Uiso 1 1 d . . .
O201 O 0.0658(17) 0.0785(16) -0.3013(11) 0.091(9) Uiso 1 1 d . . .
O212 O 0.2079(14) 0.0643(12) -0.3832(9) 0.062(7) Uiso 1 1 d . . .
O611 O 0.5037(10) 0.0830(9) -0.2172(6) 0.026(4) Uiso 1 1 d . . .
O810 O 0.3950(10) 0.1307(9) -0.0615(6) 0.029(4) Uiso 1 1 d . . .
K2 K 0.4787(5) 0.0947(3) 0.1274(2) 0.047(2) Uani 1 1 d . . .
K3 K 0.7003(5) -0.0885(4) -0.0110(2) 0.057(2) Uani 1 1 d . . .
K4 K 0.2595(5) 0.4132(4) -0.0351(3) 0.062(2) Uani 1 1 d . . .
K5 K 0.4415(5) 0.0878(5) -0.3252(3) 0.069(3) Uani 1 1 d . . .
K6 K 0.1577(5) 0.2650(5) -0.6014(3) 0.071(3) Uani 1 1 d . . .
K7 K 0.2864(6) 0.4891(5) -0.3378(3) 0.078(3) Uani 1 1 d . . .
K8 K 0.7779(7) 0.3704(6) -0.0079(4) 0.056(3) Uiso 0.65 1 d P . .
K9 K 0.1895(9) -0.1274(8) -0.2565(5) 0.072(4) Uiso 0.63 1 d P . .
K10 K 0.0564(9) -0.0950(8) -0.4108(6) 0.078(5) Uiso 0.63 1 d P . .
K11 K 0.7237(19) 0.0735(17) 0.1198(12) 0.059(9) Uiso 0.25 1 d P . .
K12 K 0.2995(16) -0.0580(16) -0.2626(10) 0.084(9) Uiso 0.35 1 d P . .
O1W O 0.4364(16) 0.2153(14) -0.4133(10) 0.080(9) Uiso 1 1 d . . .
O2W O 0.4162(13) 0.0558(11) 0.2044(8) 0.052(6) Uiso 1 1 d . . .
O3W O 0.2683(11) 0.4060(10) -0.2543(7) 0.040(5) Uiso 1 1 d . . .
O4W O 0.325(3) -0.149(3) -0.1918(18) 0.066(15) Uiso 0.50 1 d P . .
O5W O 0.605(2) 0.029(2) 0.0542(14) 0.045(11) Uiso 0.50 1 d P . .
O6W O 0.342(3) -0.086(2) -0.4292(16) 0.058(13) Uiso 0.50 1 d P . .
O7W O 0.343(3) -0.014(3) -0.3502(18) 0.075(16) Uiso 0.50 1 d P . .
O8W O 0.824(3) 0.322(2) -0.0921(15) 0.051(12) Uiso 0.50 1 d P . .
O9W O 0.212(2) 0.001(2) -0.1988(14) 0.039(10) Uiso 0.50 1 d P . .
O10W O 0.825(2) 0.4957(18) -0.0269(12) 0.029(9) Uiso 0.50 1 d P . .
O11W O 0.170(2) 0.463(2) -0.1144(14) 0.041(11) Uiso 0.50 1 d P . .
O12W O 0.449(2) 0.0266(18) -0.4275(12) 0.027(9) Uiso 0.50 1 d P . .
O13W O 0.116(2) 0.3836(19) -0.6726(13) 0.034(10) Uiso 0.50 1 d P . .
O14W O 0.005(2) 0.2780(19) -0.6094(13) 0.033(9) Uiso 0.50 1 d P . .
O15W O 0.1024(14) 0.4230(12) -0.1475(8) 0.063(7) Uiso 1 1 d . . .
O16W O -0.2185(14) 0.3315(12) -0.4367(9) 0.063(7) Uiso 1 1 d . . .
O17W O 0.1611(16) 0.4588(14) -0.2021(10) 0.079(8) Uiso 1 1 d . . .
O18W O 0.2776(16) 0.2585(14) -0.5142(9) 0.084(9) Uiso 1 1 d . . .
O19W O 0.1335(12) 0.0305(11) -0.1013(7) 0.047(6) Uiso 1 1 d . . .

loop_
_atom_site_aniso_label
_atom_site_aniso_U_11
_atom_site_aniso_U_22
_atom_site_aniso_U_33
_atom_site_aniso_U_23
_atom_site_aniso_U_13
_atom_site_aniso_U_12
W1 0.0357(8) 0.0259(6) 0.0230(6) -0.0003(5) 0.0020(5) 0.0077(5)
W2 0.0378(8) 0.0291(7) 0.0237(6) -0.0057(5) 0.0016(5) 0.0055(6)
W3 0.0448(9) 0.0205(6) 0.0284(6) -0.0030(5) 0.0033(6) -0.0003(6)
W4 0.0381(8) 0.0207(6) 0.0207(6) 0.0014(4) 0.0052(5) -0.0013(5)
W5 0.0353(8) 0.0293(7) 0.0297(6) -0.0021(5) 0.0050(6) -0.0059(6)
W6 0.0305(8) 0.0248(6) 0.0255(6) -0.0005(5) 0.0078(5) 0.0023(5)
W7 0.0311(8) 0.0344(7) 0.0249(6) -0.0037(5) -0.0002(5) 0.0021(6)
W8 0.0335(8) 0.0332(7) 0.0185(6) 0.0033(5) 0.0035(5) 0.0060(6)
W9 0.0324(8) 0.0258(6) 0.0247(6) 0.0026(5) 0.0014(5) 0.0068(5)
W10 0.0308(8) 0.0286(6) 0.0207(6) 0.0040(4) 0.0040(5) 0.0028(5)
W11 0.0338(8) 0.0185(6) 0.0247(6) 0.0005(4) 0.0036(5) 0.0012(5)
W12 0.0414(8) 0.0293(7) 0.0240(6) -0.0026(5) 0.0066(5) -0.0126(6)
W13 0.0330(8) 0.0325(7) 0.0484(8) -0.0087(6) -0.0051(6) 0.0076(6)
W14 0.0329(8) 0.0391(7) 0.0260(6) 0.0035(5) -0.0013(5) 0.0067(6)
W15 0.0362(8) 0.0396(7) 0.0265(6) -0.0027(5) 0.0014(6) 0.0042(6)
W16 0.0311(8) 0.0451(8) 0.0359(7) -0.0042(6) 0.0007(6) 0.0007(6)
W17 0.0423(10) 0.0503(9) 0.0825(11) -0.0247(8) 0.0185(8) -0.0243(8)
W18 0.0413(9) 0.0534(9) 0.0248(6) -0.0009(6) 0.0082(6) 0.0134(7)
W19 0.0327(9) 0.0624(10) 0.0375(7) -0.0066(6) 0.0073(6) 0.0090(7)
W20 0.0485(10) 0.0729(11) 0.0433(8) -0.0003(7) 0.0134(7) -0.0297(8)
W21 0.0343(8) 0.0272(7) 0.0359(7) 0.0018(5) -0.0007(6) -0.0091(6)
W22 0.0370(8) 0.0326(7) 0.0207(6) -0.0032(5) 0.0024(5) 0.0086(6)
Gd 0.0356(10) 0.0263(7) 0.0199(7) 0.0001(5) 0.0028(6) 0.0040(7)
Si1 0.013(4) 0.017(4) 0.020(4) -0.001(3) 0.008(3) 0.001(3)
Si2 0.021(5) 0.020(4) 0.026(4) 0.001(3) 0.010(3) -0.005(3)
K2 0.072(6) 0.028(4) 0.039(4) 0.000(3) -0.004(4) 0.008(4)
K3 0.077(7) 0.063(5) 0.030(4) 0.008(3) 0.002(4) 0.008(5)
K4 0.068(7) 0.066(6) 0.054(5) 0.009(4) 0.015(4) 0.017(5)
K5 0.063(7) 0.064(6) 0.081(6) -0.007(5) 0.009(5) 0.011(5)
K6 0.069(7) 0.081(7) 0.063(5) 0.002(5) 0.007(5) -0.009(5)
K7 0.088(8) 0.072(7) 0.072(6) 0.010(5) -0.003(5) -0.010(6)

loop_
_atom_type_symbol
_atom_type_description
_atom_type_scat_dispersion_real
_atom_type_scat_dispersion_imag
_atom_type_scat_source
O O 0.0106 0.0060 'International Tables Vol C Tables 4.2.6.8 and 6.1.1.4'
Si Si 0.0817 0.0704 'International Tables Vol C Tables 4.2.6.8 and 6.1.1.4'
K K 0.2009 0.2494 'International Tables Vol C Tables 4.2.6.8 and 6.1.1.4'
Gd Gd -0.1653 3.9035 'International Tables Vol C Tables 4.2.6.8 and 6.1.1.4'
W W -0.8490 6.8722 'International Tables Vol C Tables 4.2.6.8 and 6.1.1.4'
H H 0.0000 0.0000 'International Tables Vol C Tables 4.2.6.8 and 6.1.1.4'

loop_
_geom_angle_atom_site_label_1
_geom_angle_atom_site_label_2
_geom_angle_atom_site_label_3
_geom_angle
_geom_angle_site_symmetry_1
_geom_angle_site_symmetry_3
_geom_angle_publ_flag
O1T W1 O5GD 103.9(9) . . ?
O1T W1 O110 102.1(9) . . ?
O5GD W1 O110 95.7(8) . . ?
O1T W1 O13 99.6(9) . . ?
O5GD W1 O13 91.0(8) . . ?
O110 W1 O13 154.9(8) . . ?
O1T W1 O12 91.0(9) . . ?
O5GD W1 O12 164.8(8) . . ?
O110 W1 O12 84.3(7) . . ?
O13 W1 O12 83.0(7) . . ?
O1T W1 O1S1 163.0(8) . . ?
O5GD W1 O1S1 92.0(8) . . ?
O110 W1 O1S1 82.0(8) . . ?
O13 W1 O1S1 73.6(7) . . ?
O12 W1 O1S1 72.9(7) . . ?
O1T W1 K6 51.8(7) . 4_566 ?
O5GD W1 K6 96.8(6) . 4_566 ?
O110 W1 K6 51.4(6) . 4_566 ?
O13 W1 K6 151.4(6) . 4_566 ?
O12 W1 K6 95.0(5) . 4_566 ?
O1S1 W1 K6 133.1(5) . 4_566 ?
O1T W1 K4 50.3(7) . . ?
O5GD W1 K4 154.2(6) . . ?
O110 W1 K4 90.5(6) . . ?
O13 W1 K4 93.8(5) . . ?
O12 W1 K4 40.8(6) . . ?
O1S1 W1 K4 113.7(5) . . ?
K6 W1 K4 67.9(2) 4_566 . ?
O2T W2 O12 102.0(9) . . ?
O2T W2 O28 102.6(8) . . ?
O12 W2 O28 91.3(8) . . ?
O2T W2 O23 98.5(9) . . ?
O12 W2 O23 90.2(8) . . ?
O28 W2 O23 158.0(8) . . ?
O2T W2 O27 101.3(9) . . ?
O12 W2 O27 156.6(8) . . ?
O28 W2 O27 85.6(8) . . ?
O23 W2 O27 84.4(8) . . ?
O2T W2 O1S1 171.3(8) . . ?
O12 W2 O1S1 74.8(7) . . ?
O28 W2 O1S1 85.6(7) . . ?
O23 W2 O1S1 73.6(7) . . ?
O27 W2 O1S1 81.8(7) . . ?
O3T W3 O34 100.1(8) . . ?
O3T W3 O35 100.5(9) . . ?
O34 W3 O35 87.1(8) . . ?
O3T W3 O23 100.8(8) . . ?
O34 W3 O23 159.1(8) . . ?
O35 W3 O23 87.8(8) . . ?
O3T W3 O13 101.6(9) . . ?
O34 W3 O13 88.8(8) . . ?
O35 W3 O13 158.0(8) . . ?
O23 W3 O13 88.3(8) . . ?
O3T W3 O1S1 173.4(8) . . ?
O34 W3 O1S1 83.2(7) . . ?
O35 W3 O1S1 85.4(8) . . ?
O23 W3 O1S1 76.2(7) . . ?
O13 W3 O1S1 72.6(7) . . ?
O8GD W4 O4T 105.1(8) . . ?
O8GD W4 O46 92.8(9) . . ?
O4T W4 O46 101.7(8) . . ?
O8GD W4 O34 96.0(8) . . ?
O4T W4 O34 100.4(8) . . ?
O46 W4 O34 153.1(8) . . ?
O8GD W4 O45 158.3(7) . . ?
O4T W4 O45 96.6(8) . . ?
O46 W4 O45 82.8(8) . . ?
O34 W4 O45 79.7(7) . . ?
O8GD W4 O2S1 86.0(7) . . ?
O4T W4 O2S1 167.7(8) . . ?
O46 W4 O2S1 72.1(7) . . ?
O34 W4 O2S1 83.2(6) . . ?
O45 W4 O2S1 72.4(6) . . ?
O8GD W4 K5 53.2(6) . . ?
O4T W4 K5 87.0(6) . . ?
O46 W4 K5 47.7(6) . . ?
O34 W4 K5 149.1(6) . . ?
O45 W4 K5 129.7(5) . . ?
O2S1 W4 K5 95.9(4) . . ?
O5T W5 O45 103.0(8) . . ?
O5T W5 O57 99.1(8) . . ?
O45 W5 O57 157.8(8) . . ?
O5T W5 O35 102.8(9) . . ?
O45 W5 O35 86.2(8) . . ?
O57 W5 O35 88.0(8) . . ?
O5T W5 O56 100.4(9) . . ?
O45 W5 O56 88.5(8) . . ?
O57 W5 O56 88.5(8) . . ?
O35 W5 O56 156.8(9) . . ?
O5T W5 O2S1 173.6(7) . . ?
O45 W5 O2S1 74.3(7) . . ?
O57 W5 O2S1 83.8(7) . . ?
O35 W5 O2S1 82.9(7) . . ?
O56 W5 O2S1 73.9(7) . . ?
O5T W5 K12 43.1(8) . 2_654 ?
O45 W5 K12 67.0(7) . 2_654 ?
O57 W5 K12 132.3(7) . 2_654 ?
O35 W5 K12 77.7(7) . 2_654 ?
O56 W5 K12 120.6(7) . 2_654 ?
O2S1 W5 K12 137.4(6) . 2_654 ?
O6T W6 O611 102.1(8) . . ?
O6T W6 O69 101.3(8) . . ?
O611 W6 O69 87.3(8) . . ?
O6T W6 O46 101.1(8) . . ?
O611 W6 O46 87.2(8) . . ?
O69 W6 O46 157.6(8) . . ?
O6T W6 O56 98.6(9) . . ?
O611 W6 O56 159.1(8) . . ?
O69 W6 O56 86.0(8) . . ?
O46 W6 O56 91.5(8) . . ?
O6T W6 O2S1 170.7(7) . . ?
O611 W6 O2S1 84.0(7) . . ?
O69 W6 O2S1 86.0(7) . . ?
O46 W6 O2S1 71.8(7) . . ?
O56 W6 O2S1 75.9(7) . . ?
O6T W6 K7 49.7(6) . 2_644 ?
O611 W6 K7 97.8(6) . 2_644 ?
O69 W6 K7 51.6(6) . 2_644 ?
O46 W6 K7 150.8(6) . 2_644 ?
O56 W6 K7 93.4(6) . 2_644 ?
O2S1 W6 K7 137.2(4) . 2_644 ?
O6T W6 K5 84.3(6) . . ?
O611 W6 K5 49.1(5) . . ?
O69 W6 K5 135.8(6) . . ?
O46 W6 K5 46.4(6) . . ?
O56 W6 K5 137.0(6) . . ?
O2S1 W6 K5 94.6(4) . . ?
K7 W6 K5 118.8(2) 2_644 . ?
O7T W7 O79 99.4(9) . . ?
O7T W7 O27 103.1(9) . . ?
O79 W7 O27 157.0(8) . . ?
O7T W7 O78 99.4(9) . . ?
O79 W7 O78 85.4(8) . . ?
O27 W7 O78 86.3(8) . . ?
O7T W7 O57 102.1(9) . . ?
O79 W7 O57 91.5(7) . . ?
O27 W7 O57 88.4(7) . . ?
O78 W7 O57 158.4(8) . . ?
O7T W7 O3S1 170.0(8) . . ?
O79 W7 O3S1 74.0(7) . . ?
O27 W7 O3S1 83.1(7) . . ?
O78 W7 O3S1 72.9(7) . . ?
O57 W7 O3S1 85.7(7) . . ?
O7T W7 K8 29.8(7) . . ?
O79 W7 K8 120.2(6) . . ?
O27 W7 K8 82.4(6) . . ?
O78 W7 K8 119.5(6) . . ?
O57 W7 K8 80.4(6) . . ?
O3S1 W7 K8 160.2(5) . . ?
O8T W8 O810 102.0(9) . . ?
O8T W8 O28 101.6(8) . . ?
O810 W8 O28 95.1(8) . . ?
O8T W8 O78 99.8(8) . . ?
O810 W8 O78 158.2(8) . . ?
O28 W8 O78 82.1(8) . . ?
O8T W8 O89 99.5(8) . . ?
O810 W8 O89 91.1(8) . . ?
O28 W8 O89 156.2(8) . . ?
O78 W8 O89 83.7(8) . . ?
O8T W8 O3S1 170.1(8) . . ?
O810 W8 O3S1 85.0(7) . . ?
O28 W8 O3S1 84.6(7) . . ?
O78 W8 O3S1 73.2(7) . . ?
O89 W8 O3S1 73.1(7) . . ?
O8T W8 K3 50.4(7) . 3_655 ?
O810 W8 K3 51.8(6) . 3_655 ?
O28 W8 K3 99.9(6) . 3_655 ?
O78 W8 K3 150.0(6) . 3_655 ?
O89 W8 K3 102.0(6) . 3_655 ?
O3S1 W8 K3 136.7(5) . 3_655 ?
O9T W9 O119 103.3(9) . . ?
O9T W9 O69 101.5(8) . . ?
O119 W9 O69 88.2(8) . . ?
O9T W9 O89 99.0(8) . . ?
O119 W9 O89 90.2(8) . . ?
O69 W9 O89 159.2(8) . . ?
O9T W9 O79 99.3(9) . . ?
O119 W9 O79 157.3(8) . . ?
O69 W9 O79 85.4(8) . . ?
O89 W9 O79 88.1(8) . . ?
O9T W9 O3S1 168.4(7) . . ?
O119 W9 O3S1 85.3(7) . . ?
O69 W9 O3S1 86.3(7) . . ?
O89 W9 O3S1 72.9(7) . . ?
O79 W9 O3S1 72.6(7) . . ?
O9T W9 K2 52.2(7) . 3_655 ?
O119 W9 K2 51.1(6) . 3_655 ?
O69 W9 K2 97.5(6) . 3_655 ?
O89 W9 K2 97.6(6) . 3_655 ?
O79 W9 K2 151.4(6) . 3_655 ?
O3S1 W9 K2 135.9(5) . 3_655 ?
O9T W9 K7 52.3(6) . 2_644 ?
O119 W9 K7 97.9(6) . 2_644 ?
O69 W9 K7 49.2(6) . 2_644 ?
O89 W9 K7 151.3(6) . 2_644 ?
O79 W9 K7 94.3(6) . 2_644 ?
O3S1 W9 K7 135.0(4) . 2_644 ?
K2 W9 K7 67.6(2) 3_655 2_644 ?
O7GD W10 O10T 102.2(9) . . ?
O7GD W10 O101 94.2(7) . . ?
O10T W10 O101 99.5(8) . . ?
O7GD W10 O110 92.5(8) . . ?
O10T W10 O110 102.2(8) . . ?
O101 W10 O110 155.4(8) . . ?
O7GD W10 O810 167.4(7) . . ?
O10T W10 O810 90.4(8) . . ?
O101 W10 O810 84.1(7) . . ?
O110 W10 O810 84.3(7) . . ?
O7GD W10 O4S1 86.8(7) . . ?
O10T W10 O4S1 169.4(8) . . ?
O101 W10 O4S1 74.0(7) . . ?
O110 W10 O4S1 82.8(7) . . ?
O810 W10 O4S1 80.7(7) . . ?
O7GD W10 K6 75.0(6) . 4_566 ?
O10T W10 K6 56.5(7) . 4_566 ?
O101 W10 K6 149.1(5) . 4_566 ?
O110 W10 K6 55.4(6) . 4_566 ?
O810 W10 K6 112.5(5) . 4_566 ?
O4S1 W10 K6 132.5(5) . 4_566 ?
O7GD W10 K3 143.3(6) . 3_655 ?
O10T W10 K3 41.2(7) . 3_655 ?
O101 W10 K3 95.1(5) . 3_655 ?
O110 W10 K3 93.6(5) . 3_655 ?
O810 W10 K3 49.3(5) . 3_655 ?
O4S1 W10 K3 129.9(5) . 3_655 ?
K6 W10 K3 79.03(19) 4_566 3_655 ?
O11T W11 O6GD 104.5(8) . . ?
O11T W11 O101 98.1(8) . . ?
O6GD W11 O101 96.8(7) . . ?
O11T W11 O611 99.1(8) . . ?
O6GD W11 O611 95.5(8) . . ?
O101 W11 O611 155.7(7) . . ?
O11T W11 O119 91.7(8) . . ?
O6GD W11 O119 163.8(8) . . ?
O101 W11 O119 82.0(7) . . ?
O611 W11 O119 80.4(7) . . ?
O11T W11 O4S1 169.3(7) . . ?
O6GD W11 O4S1 82.6(7) . . ?
O101 W11 O4S1 72.9(6) . . ?
O611 W11 O4S1 88.0(7) . . ?
O119 W11 O4S1 81.6(7) . . ?
O11T W11 K12 48.1(8) . . ?
O6GD W11 K12 59.3(7) . . ?
O101 W11 K12 87.4(7) . . ?
O611 W11 K12 116.9(7) . . ?
O119 W11 K12 136.3(7) . . ?
O4S1 W11 K12 134.8(7) . . ?
O11T W11 K2 43.7(6) . 3_655 ?
O6GD W11 K2 148.1(6) . 3_655 ?
O101 W11 K2 89.9(5) . 3_655 ?
O611 W11 K2 90.7(5) . 3_655 ?
O119 W11 K2 48.0(5) . 3_655 ?
O4S1 W11 K2 128.9(4) . 3_655 ?
K12 W11 K2 90.0(5) . 3_655 ?
O11T W11 K5 89.4(6) . . ?
O6GD W11 K5 49.7(6) . . ?
O101 W11 K5 146.4(5) . . ?
O611 W11 K5 50.9(5) . . ?
O119 W11 K5 130.8(5) . . ?
O4S1 W11 K5 101.3(4) . . ?
K12 W11 K5 73.4(5) . . ?
K2 W11 K5 116.77(17) 3_655 . ?
O12T W12 O1GD 105.1(11) . . ?
O12T W12 O123 102.8(11) . . ?
O1GD W12 O123 91.8(11) . . ?
O12T W12 O122 101.9(11) . . ?
O1GD W12 O122 98.6(11) . . ?
O123 W12 O122 149.6(12) . . ?
O12T W12 O124 91.6(10) . . ?
O1GD W12 O124 162.8(10) . . ?
O123 W12 O124 80.5(10) . . ?
O122 W12 O124 81.4(9) . . ?
O12T W12 O4T2 155.9(13) . . ?
O1GD W12 O4T2 68.7(13) . . ?
O123 W12 O4T2 100.7(13) . . ?
O122 W12 O4T2 57.9(13) . . ?
O124 W12 O4T2 97.5(12) . . ?
O12T W12 O1S2 150.5(11) . . ?
O1GD W12 O1S2 100.4(11) . . ?
O123 W12 O1S2 61.5(11) . . ?
O122 W12 O1S2 88.4(11) . . ?
O124 W12 O1S2 62.4(9) . . ?
O4T2 W12 O1S2 50.0(13) . . ?
O12T W12 K7 55.8(8) . . ?
O1GD W12 K7 96.6(8) . . ?
O123 W12 K7 47.6(8) . . ?
O122 W12 K7 155.9(8) . . ?
O124 W12 K7 89.6(6) . . ?
O4T2 W12 K7 146.0(10) . . ?
O1S2 W12 K7 107.3(7) . . ?
O12T W12 K3 48.5(8) . 2_654 ?
O1GD W12 K3 153.6(8) . 2_654 ?
O123 W12 K3 96.2(8) . 2_654 ?
O122 W12 K3 87.1(7) . 2_654 ?
O124 W12 K3 43.4(6) . 2_654 ?
O4T2 W12 K3 133.6(10) . 2_654 ?
O1S2 W12 K3 105.5(7) . 2_654 ?
K7 W12 K3 71.24(18) . 2_654 ?
O13T W13 O139 104.6(13) . . ?
O13T W13 O123 102.8(12) . . ?
O139 W13 O123 152.4(12) . . ?
O13T W13 O138 99.9(11) . . ?
O139 W13 O138 92.4(12) . . ?
O123 W13 O138 86.9(11) . . ?
O13T W13 O134 99.9(12) . . ?
O139 W13 O134 84.3(13) . . ?
O123 W13 O134 87.1(12) . . ?
O138 W13 O134 160.2(12) . . ?
O13T W13 O1S2 160.4(11) . . ?
O139 W13 O1S2 89.3(12) . . ?
O123 W13 O1S2 63.2(11) . . ?
O138 W13 O1S2 93.1(11) . . ?
O134 W13 O1S2 67.3(12) . . ?
O13T W13 O3T2 155.2(13) . . ?
O139 W13 O3T2 63.4(14) . . ?
O123 W13 O3T2 92.5(13) . . ?
O138 W13 O3T2 61.2(12) . . ?
O134 W13 O3T2 100.3(13) . . ?
O1S2 W13 O3T2 44.1(12) . . ?
O13T W13 K7 62.8(9) . . ?
O139 W13 K7 165.6(9) . . ?
O123 W13 K7 40.1(8) . . ?
O138 W13 K7 96.6(8) . . ?
O134 W13 K7 90.8(10) . . ?
O1S2 W13 K7 101.4(8) . . ?
O3T2 W13 K7 130.9(10) . . ?
O14T W14 O124 101.4(10) . . ?
O14T W14 O146 101.0(11) . . ?
O124 W14 O146 157.2(10) . . ?
O14T W14 O134 95.0(12) . . ?
O124 W14 O134 89.5(12) . . ?
O146 W14 O134 84.2(12) . . ?
O14T W14 O145 104.5(11) . . ?
O124 W14 O145 92.4(12) . . ?
O146 W14 O145 86.3(12) . . ?
O134 W14 O145 159.6(13) . . ?
O14T W14 O1S2 158.2(10) . . ?
O124 W14 O1S2 66.8(10) . . ?
O146 W14 O1S2 90.5(10) . . ?
O134 W14 O1S2 67.6(12) . . ?
O145 W14 O1S2 94.5(11) . . ?
O14T W14 O2T2 156.6(12) . . ?
O124 W14 O2T2 96.9(12) . . ?
O146 W14 O2T2 62.8(12) . . ?
O134 W14 O2T2 99.6(13) . . ?
O145 W14 O2T2 60.0(13) . . ?
O1S2 W14 O2T2 44.7(12) . . ?
O14T W14 K3 64.8(8) . 2_654 ?
O124 W14 K3 37.3(6) . 2_654 ?
O146 W14 K3 165.5(7) . 2_654 ?
O134 W14 K3 99.0(10) . 2_654 ?
O145 W14 K3 94.7(10) . 2_654 ?
O1S2 W14 K3 103.8(8) . 2_654 ?
O2T2 W14 K3 129.8(10) . 2_654 ?
O15T W15 O145 98.1(12) . . ?
O15T W15 O152 102.5(10) . . ?
O145 W15 O152 94.6(12) . . ?
O15T W15 O157 102.7(12) . . ?
O145 W15 O157 156.1(14) . . ?
O152 W15 O157 92.4(13) . . ?
O15T W15 O156 98.1(9) . . ?
O145 W15 O156 81.7(12) . . ?
O152 W15 O156 159.4(9) . . ?
O157 W15 O156 83.7(13) . . ?
O15T W15 O2S2 164.9(11) . . ?
O145 W15 O2S2 92.4(12) . . ?
O152 W15 O2S2 87.3(10) . . ?
O157 W15 O2S2 65.0(13) . . ?
O156 W15 O2S2 72.7(10) . . ?
O15T W15 O2T2 163.0(12) . . ?
O145 W15 O2T2 65.4(14) . . ?
O152 W15 O2T2 83.6(13) . . ?
O157 W15 O2T2 92.7(14) . . ?
O156 W15 O2T2 76.4(12) . . ?
O2S2 W15 O2T2 27.8(11) . . ?
O15T W15 K4 50.6(7) . 4_565 ?
O145 W15 K4 100.8(10) . 4_565 ?
O152 W15 K4 51.9(7) . 4_565 ?
O157 W15 K4 101.5(11) . 4_565 ?
O156 W15 K4 148.7(6) . 4_565 ?
O2S2 W15 K4 137.6(8) . 4_565 ?
O2T2 W15 K4 133.4(11) . 4_565 ?
O15T W15 K6 49.5(7) . . ?
O145 W15 K6 48.6(9) . . ?
O152 W15 K6 103.9(7) . . ?
O157 W15 K6 149.9(10) . . ?
O156 W15 K6 88.9(7) . . ?
O2S2 W15 K6 139.6(8) . . ?
O2T2 W15 K6 113.9(10) . . ?
K4 W15 K6 71.0(2) 4_565 . ?
O15T W15 K10 60.5(7) . 3_554 ?
O145 W15 K10 119.1(10) . 3_554 ?
O152 W15 K10 143.0(7) . 3_554 ?
O157 W15 K10 63.4(11) . 3_554 ?
O156 W15 K10 51.3(7) . 3_554 ?
O2S2 W15 K10 104.9(8) . 3_554 ?
O2T2 W15 K10 122.7(11) . 3_554 ?
K4 W15 K10 103.2(3) 4_565 3_554 ?
K6 W15 K10 89.3(3) . 3_554 ?
O16T W16 O167 99.7(13) . . ?
O16T W16 O146 102.3(11) . . ?
O167 W16 O146 157.2(13) . . ?
O16T W16 O156 102.2(10) . . ?
O167 W16 O156 84.7(12) . . ?
O146 W16 O156 85.3(10) . . ?
O16T W16 O169 98.2(10) . . ?
O167 W16 O169 90.9(11) . . ?
O146 W16 O169 91.4(9) . . ?
O156 W16 O169 159.6(10) . . ?
O16T W16 O2S2 166.4(11) . . ?
O167 W16 O2S2 67.6(13) . . ?
O146 W16 O2S2 89.9(11) . . ?
O156 W16 O2S2 72.6(10) . . ?
O169 W16 O2S2 87.3(10) . . ?
O16T W16 O2T2 164.9(12) . . ?
O167 W16 O2T2 94.2(14) . . ?
O146 W16 O2T2 63.3(12) . . ?
O156 W16 O2T2 73.1(11) . . ?
O169 W16 O2T2 87.4(11) . . ?
O2S2 W16 O2T2 26.6(11) . . ?
O16T W16 K8 52.7(8) . 4_465 ?
O167 W16 K8 47.1(10) . 4_465 ?
O146 W16 K8 153.7(7) . 4_465 ?
O156 W16 K8 91.6(7) . 4_465 ?
O169 W16 K8 99.9(7) . 4_465 ?
O2S2 W16 K8 114.1(8) . 4_465 ?
O2T2 W16 K8 140.3(10) . 4_465 ?
O17T W17 O171 101.0(12) . . ?
O17T W17 O157 101.5(13) . . ?
O171 W17 O157 86.9(14) . . ?
O17T W17 O167 100.2(13) . . ?
O171 W17 O167 158.8(13) . . ?
O157 W17 O167 89.3(14) . . ?
O17T W17 O170 102.0(12) . . ?
O171 W17 O170 90.7(12) . . ?
O157 W17 O170 156.4(14) . . ?
O167 W17 O170 84.5(12) . . ?
O17T W17 O2S2 159.2(11) . . ?
O171 W17 O2S2 93.6(12) . . ?
O157 W17 O2S2 64.3(13) . . ?
O167 W17 O2S2 66.1(12) . . ?
O170 W17 O2S2 92.5(11) . . ?
O17T W17 K10 55.3(9) . . ?
O171 W17 K10 46.2(9) . . ?
O157 W17 K10 89.6(11) . . ?
O167 W17 K10 154.7(10) . . ?
O170 W17 K10 105.6(9) . . ?
O2S2 W17 K10 134.7(8) . . ?
O18T W18 O2GD 106.5(11) . . ?
O18T W18 O180 101.0(12) . . ?
O2GD W18 O180 95.8(13) . . ?
O18T W18 O138 100.7(11) . . ?
O2GD W18 O138 94.2(12) . . ?
O180 W18 O138 152.4(12) . . ?
O18T W18 O189 91.8(10) . . ?
O2GD W18 O189 161.8(10) . . ?
O180 W18 O189 79.7(11) . . ?
O138 W18 O189 82.8(10) . . ?
O18T W18 O3T2 159.3(13) . . ?
O2GD W18 O3T2 86.6(13) . . ?
O180 W18 O3T2 93.4(14) . . ?
O138 W18 O3T2 61.6(13) . . ?
O189 W18 O3T2 76.1(12) . . ?
O18T W18 O3S2 161.4(13) . . ?
O2GD W18 O3S2 88.8(13) . . ?
O180 W18 O3S2 66.1(13) . . ?
O138 W18 O3S2 88.5(12) . . ?
O189 W18 O3S2 73.2(11) . . ?
O3T2 W18 O3S2 27.3(12) . . ?
O19T W19 O169 98.0(11) . . ?
O19T W19 O189 101.7(10) . . ?
O169 W19 O189 160.3(9) . . ?
O19T W19 O139 105.1(12) . . ?
O169 W19 O139 85.9(10) . . ?
O189 W19 O139 88.3(10) . . ?
O19T W19 O190 103.2(13) . . ?
O169 W19 O190 86.9(11) . . ?
O189 W19 O190 89.3(11) . . ?
O139 W19 O190 151.5(13) . . ?
O19T W19 O3S2 169.9(13) . . ?
O169 W19 O3S2 84.1(11) . . ?
O189 W19 O3S2 76.6(11) . . ?
O139 W19 O3S2 84.8(13) . . ?
O190 W19 O3S2 67.0(14) . . ?
O19T W19 O3T2 163.2(13) . . ?
O169 W19 O3T2 86.2(11) . . ?
O189 W19 O3T2 74.7(11) . . ?
O139 W19 O3T2 58.8(13) . . ?
O190 W19 O3T2 93.2(14) . . ?
O3S2 W19 O3T2 26.2(12) . . ?
O19T W19 K9 36.0(8) . 2_554 ?
O169 W19 K9 133.2(7) . 2_554 ?
O189 W19 K9 66.4(7) . 2_554 ?
O139 W19 K9 109.5(9) . 2_554 ?
O190 W19 K9 95.4(9) . 2_554 ?
O3S2 W19 K9 139.3(9) . 2_554 ?
O3T2 W19 K9 140.0(9) . 2_554 ?
O20T W20 O170 101.5(12) . . ?
O20T W20 O190 98.3(13) . . ?
O170 W20 O190 80.5(13) . . ?
O20T W20 O201 105.2(13) . . ?
O170 W20 O201 89.1(13) . . ?
O190 W20 O201 155.8(13) . . ?
O20T W20 O180 102.2(12) . . ?
O170 W20 O180 155.6(12) . . ?
O190 W20 O180 90.2(14) . . ?
O201 W20 O180 90.5(13) . . ?
O20T W20 O3S2 158.3(12) . . ?
O170 W20 O3S2 91.8(13) . . ?
O190 W20 O3S2 66.9(14) . . ?
O201 W20 O3S2 91.9(14) . . ?
O180 W20 O3S2 63.8(12) . . ?
O20T W20 O1T2 154.5(13) . . ?
O170 W20 O1T2 68.3(13) . . ?
O190 W20 O1T2 102.7(14) . . ?
O201 W20 O1T2 53.1(13) . . ?
O180 W20 O1T2 92.2(13) . . ?
O3S2 W20 O1T2 47.0(13) . . ?
O21T W21 O3GD 105.5(12) . . ?
O21T W21 O201 99.7(13) . . ?
O3GD W21 O201 94.1(12) . . ?
O21T W21 O212 100.3(12) . . ?
O3GD W21 O212 96.4(10) . . ?
O201 W21 O212 154.1(12) . . ?
O21T W21 O171 90.3(12) . . ?
O3GD W21 O171 164.1(10) . . ?
O201 W21 O171 81.1(12) . . ?
O212 W21 O171 82.3(10) . . ?
O21T W21 O1T2 145.0(15) . . ?
O3GD W21 O1T2 103.0(13) . . ?
O201 W21 O1T2 58.2(14) . . ?
O212 W21 O1T2 96.3(13) . . ?
O171 W21 O1T2 61.5(13) . . ?
O21T W21 O4S2 164.4(12) . . ?
O3GD W21 O4S2 79.0(10) . . ?
O201 W21 O4S2 94.8(12) . . ?
O212 W21 O4S2 64.2(10) . . ?
O171 W21 O4S2 86.2(10) . . ?
O1T2 W21 O4S2 42.9(13) . . ?
O21T W21 K12 48.6(11) . . ?
O3GD W21 K12 61.2(9) . . ?
O201 W21 K12 119.7(10) . . ?
O212 W21 K12 86.1(9) . . ?
O171 W21 K12 134.2(9) . . ?
O1T2 W21 K12 164.2(12) . . ?
O4S2 W21 K12 127.2(9) . . ?
O21T W21 K10 48.4(10) . . ?
O3GD W21 K10 153.3(8) . . ?
O201 W21 K10 96.0(10) . . ?
O212 W21 K10 85.0(8) . . ?
O171 W21 K10 42.6(8) . . ?
O1T2 W21 K10 103.3(11) . . ?
O4S2 W21 K10 124.5(7) . . ?
K12 W21 K10 92.4(5) . . ?
O22T W22 O4GD 100.3(9) 4_565 . ?
O22T W22 O122 101.3(10) 4_565 . ?
O4GD W22 O122 96.0(10) . . ?
O22T W22 O212 98.6(10) 4_565 . ?
O4GD W22 O212 93.5(9) . . ?
O122 W22 O212 156.0(11) . . ?
O22T W22 O152 89.7(9) 4_565 . ?
O4GD W22 O152 169.9(8) . . ?
O122 W22 O152 82.8(10) . . ?
O212 W22 O152 84.0(10) . . ?
O22T W22 O4T2 160.5(12) 4_565 . ?
O4GD W22 O4T2 85.0(12) . . ?
O122 W22 O4T2 59.3(13) . . ?
O212 W22 O4T2 99.8(13) . . ?
O152 W22 O4T2 85.9(12) . . ?
O22T W22 O4S2 162.3(10) 4_565 . ?
O4GD W22 O4S2 91.0(9) . . ?
O122 W22 O4S2 90.8(11) . . ?
O212 W22 O4S2 67.0(11) . . ?
O152 W22 O4S2 79.1(10) . . ?
O4T2 W22 O4S2 33.1(12) . . ?
O22T W22 K4 41.2(6) 4_565 4_565 ?
O4GD W22 K4 141.5(6) . 4_565 ?
O122 W22 K4 93.4(7) . 4_565 ?
O212 W22 K4 92.9(7) . 4_565 ?
O152 W22 K4 48.5(6) . 4_565 ?
O4T2 W22 K4 131.0(11) . 4_565 ?
O4S2 W22 K4 126.2(8) . 4_565 ?
O22T W22 K5 66.1(6) 4_565 . ?
O4GD W22 K5 34.4(6) . . ?
O122 W22 K5 105.2(8) . . ?
O212 W22 K5 95.0(8) . . ?
O152 W22 K5 155.5(6) . . ?
O4T2 W22 K5 118.3(11) . . ?
O4S2 W22 K5 123.1(7) . . ?
K4 W22 K5 107.24(19) 4_565 . ?
O7GD Gd O1GD 143.9(7) . . ?
O7GD Gd O2GD 77.8(7) . . ?
O1GD Gd O2GD 73.9(8) . . ?
O7GD Gd O5GD 72.8(6) . . ?
O1GD Gd O5GD 79.1(7) . . ?
O2GD Gd O5GD 76.7(8) . . ?
O7GD Gd O8GD 113.5(6) . . ?
O1GD Gd O8GD 78.9(7) . . ?
O2GD Gd O8GD 143.3(8) . . ?
O5GD Gd O8GD 74.2(6) . . ?
O7GD Gd O6GD 71.0(6) . . ?
O1GD Gd O6GD 143.5(7) . . ?
O2GD Gd O6GD 140.1(7) . . ?
O5GD Gd O6GD 115.4(6) . . ?
O8GD Gd O6GD 74.0(6) . . ?
O7GD Gd O4GD 141.5(6) . . ?
O1GD Gd O4GD 72.9(7) . . ?
O2GD Gd O4GD 116.6(7) . . ?
O5GD Gd O4GD 143.0(6) . . ?
O8GD Gd O4GD 77.1(6) . . ?
O6GD Gd O4GD 77.6(6) . . ?
O7GD Gd O3GD 78.6(6) . . ?
O1GD Gd O3GD 115.3(8) . . ?
O2GD Gd O3GD 76.4(8) . . ?
O5GD Gd O3GD 144.1(7) . . ?
O8GD Gd O3GD 138.7(7) . . ?
O6GD Gd O3GD 73.6(7) . . ?
O4GD Gd O3GD 71.5(7) . . ?
O7GD Gd K5 118.8(5) . . ?
O1GD Gd K5 95.6(6) . . ?
O2GD Gd K5 155.0(6) . . ?
O5GD Gd K5 124.4(5) . . ?
O8GD Gd K5 50.8(4) . . ?
O6GD Gd K5 48.1(4) . . ?
O4GD Gd K5 38.7(5) . . ?
O3GD Gd K5 88.3(5) . . ?
O7GD Gd Si2 115.4(5) . . ?
O1GD Gd Si2 56.9(6) . . ?
O2GD Gd Si2 46.9(6) . . ?
O5GD Gd Si2 113.6(5) . . ?
O8GD Gd Si2 130.4(4) . . ?
O6GD Gd Si2 129.9(4) . . ?
O4GD Gd Si2 69.7(5) . . ?
O3GD Gd Si2 60.7(5) . . ?
K5 Gd Si2 108.30(16) . . ?
O7GD Gd Si1 68.0(5) . . ?
O1GD Gd Si1 111.2(6) . . ?
O2GD Gd Si1 124.6(6) . . ?
O5GD Gd Si1 52.6(5) . . ?
O8GD Gd Si1 46.1(4) . . ?
O6GD Gd Si1 64.8(4) . . ?
O4GD Gd Si1 117.3(5) . . ?
O3GD Gd Si1 132.9(5) . . ?
K5 Gd Si1 80.21(16) . . ?
Si2 Gd Si1 165.24(14) . . ?
O4S1 Si1 O2S1 111.9(9) . . ?
O4S1 Si1 O1S1 109.5(10) . . ?
O2S1 Si1 O1S1 107.7(9) . . ?
O4S1 Si1 O3S1 107.7(9) . . ?
O2S1 Si1 O3S1 109.8(10) . . ?
O1S1 Si1 O3S1 110.2(9) . . ?
O4S1 Si1 Gd 38.9(6) . . ?
O2S1 Si1 Gd 89.6(7) . . ?
O1S1 Si1 Gd 88.0(7) . . ?
O3S1 Si1 Gd 146.6(7) . . ?
O4S2 Si2 O2T2 116.8(18) . . ?
O4S2 Si2 O3T2 128.1(18) . . ?
O2T2 Si2 O3T2 112(2) . . ?
O4S2 Si2 O3S2 115.8(18) . . ?
O2T2 Si2 O3S2 123(2) . . ?
O3T2 Si2 O3S2 40.9(18) . . ?
O4S2 Si2 O1S2 114.4(17) . . ?
O2T2 Si2 O1S2 70.0(18) . . ?
O3T2 Si2 O1S2 66.4(18) . . ?
O3S2 Si2 O1S2 106.7(18) . . ?
O4S2 Si2 O1T2 61.5(18) . . ?
O2T2 Si2 O1T2 116(2) . . ?
O3T2 Si2 O1T2 112(2) . . ?
O3S2 Si2 O1T2 72(2) . . ?
O1S2 Si2 O1T2 173.8(19) . . ?
O4S2 Si2 O2S2 105.0(15) . . ?
O2T2 Si2 O2S2 38.2(16) . . ?
O3T2 Si2 O2S2 124.6(19) . . ?
O3S2 Si2 O2S2 106.4(18) . . ?
O1S2 Si2 O2S2 107.9(15) . . ?
O1T2 Si2 O2S2 78.1(17) . . ?
O4S2 Si2 O4T2 43.9(16) . . ?
O2T2 Si2 O4T2 106(2) . . ?
O3T2 Si2 O4T2 106(2) . . ?
O3S2 Si2 O4T2 127.5(19) . . ?
O1S2 Si2 O4T2 70.8(18) . . ?
O1T2 Si2 O4T2 105(2) . . ?
O2S2 Si2 O4T2 124.6(17) . . ?
O4S2 Si2 Gd 41.9(11) . . ?
O2T2 Si2 Gd 143.8(16) . . ?
O3T2 Si2 Gd 87.3(15) . . ?
O3S2 Si2 Gd 92.1(15) . . ?
O1S2 Si2 Gd 92.1(11) . . ?
O1T2 Si2 Gd 81.8(15) . . ?
O2S2 Si2 Gd 146.9(11) . . ?
O4T2 Si2 Gd 37.8(12) . . ?
Si1 O1S1 W1 123.5(10) . . ?
Si1 O1S1 W3 126.5(10) . . ?
W1 O1S1 W3 92.6(7) . . ?
Si1 O1S1 W2 123.2(10) . . ?
W1 O1S1 W2 92.2(6) . . ?
W3 O1S1 W2 88.8(6) . . ?
Si1 O2S1 W6 124.6(9) . . ?
Si1 O2S1 W4 122.9(10) . . ?
W6 O2S1 W4 93.5(6) . . ?
Si1 O2S1 W5 124.5(9) . . ?
W6 O2S1 W5 90.3(6) . . ?
W4 O2S1 W5 91.5(6) . . ?
Si1 O3S1 W8 123.3(10) . . ?
Si1 O3S1 W9 122.2(9) . . ?
W8 O3S1 W9 93.7(6) . . ?
Si1 O3S1 W7 123.6(9) . . ?
W8 O3S1 W7 92.4(6) . . ?
W9 O3S1 W7 93.2(7) . . ?
Si1 O4S1 W10 130.3(9) . . ?
Si1 O4S1 W11 125.2(10) . . ?
W10 O4S1 W11 93.7(6) . . ?
Si2 O1S2 O3T2 55.6(16) . . ?
Si2 O1S2 W13 123.6(16) . . ?
O3T2 O1S2 W13 68.1(16) . . ?
Si2 O1S2 W14 124.0(16) . . ?
O3T2 O1S2 W14 136(2) . . ?
W13 O1S2 W14 94.5(11) . . ?
Si2 O1S2 W12 116.8(16) . . ?
O3T2 O1S2 W12 124(2) . . ?
W13 O1S2 W12 94.7(11) . . ?
W14 O1S2 W12 96.2(11) . . ?
O2T2 O2S2 Si2 63(3) . . ?
O2T2 O2S2 W15 77(3) . . ?
Si2 O2S2 W15 119.9(16) . . ?
O2T2 O2S2 W16 84(3) . . ?
Si2 O2S2 W16 123.2(15) . . ?
W15 O2S2 W16 92.9(10) . . ?
O2T2 O2S2 W17 174(3) . . ?
Si2 O2S2 W17 120.2(15) . . ?
W15 O2S2 W17 96.9(11) . . ?
W16 O2S2 W17 97.4(12) . . ?
O3T2 O3S2 Si2 69(3) . . ?
O3T2 O3S2 W19 85(3) . . ?
Si2 O3S2 W19 129(2) . . ?
O3T2 O3S2 W18 74(3) . . ?
Si2 O3S2 W18 121(2) . . ?
W19 O3S2 W18 90.5(13) . . ?
O3T2 O3S2 W20 167(4) . . ?
Si2 O3S2 W20 122(2) . . ?
W19 O3S2 W20 92.2(14) . . ?
W18 O3S2 W20 93.6(13) . . ?
O4T2 O4S2 Si2 77(3) . . ?
O4T2 O4S2 O1T2 138(3) . . ?
Si2 O4S2 O1T2 62.3(19) . . ?
O4T2 O4S2 W22 71(2) . . ?
Si2 O4S2 W22 131.3(16) . . ?
O1T2 O4S2 W22 146(2) . . ?
O4T2 O4S2 W21 153(3) . . ?
Si2 O4S2 W21 126.1(17) . . ?
O1T2 O4S2 W21 63.8(17) . . ?
W22 O4S2 W21 96.3(11) . . ?
O4S2 O1T2 Si2 56.1(17) . . ?
O4S2 O1T2 W21 73.2(19) . . ?
Si2 O1T2 W21 129(2) . . ?
O4S2 O1T2 W20 147(2) . . ?
Si2 O1T2 W20 118(2) . . ?
W21 O1T2 W20 102.0(15) . . ?
O2S2 O2T2 Si2 79(3) . . ?
O2S2 O2T2 W15 75(3) . . ?
Si2 O2T2 W15 127(2) . . ?
O2S2 O2T2 W16 69(3) . . ?
Si2 O2T2 W16 123(2) . . ?
W15 O2T2 W16 88.8(14) . . ?
O2S2 O2T2 W14 159(4) . . ?
Si2 O2T2 W14 121(2) . . ?
W15 O2T2 W14 95.1(14) . . ?
W16 O2T2 W14 92.0(14) . . ?
O3S2 O3T2 Si2 70(3) . . ?
O3S2 O3T2 O1S2 127(4) . . ?
Si2 O3T2 O1S2 58.1(16) . . ?
O3S2 O3T2 W18 78(3) . . ?
Si2 O3T2 W18 124(2) . . ?
O1S2 O3T2 W18 138(2) . . ?
O3S2 O3T2 W13 161(4) . . ?
Si2 O3T2 W13 126(2) . . ?
O1S2 O3T2 W13 67.8(17) . . ?
W18 O3T2 W13 97.2(14) . . ?
O3S2 O3T2 W19 69(3) . . ?
Si2 O3T2 W19 120(2) . . ?
O1S2 O3T2 W19 130(2) . . ?
W18 O3T2 W19 87.8(13) . . ?
W13 O3T2 W19 92.2(14) . . ?
O4S2 O4T2 Si2 59(2) . . ?
O4S2 O4T2 W22 75(2) . . ?
Si2 O4T2 W22 122(2) . . ?
O4S2 O4T2 W12 178(3) . . ?
Si2 O4T2 W12 122(2) . . ?
W22 O4T2 W12 102.3(17) . . ?
W12 O1GD Gd 151.5(13) . . ?
W18 O2GD Gd 175.6(15) . . ?
W21 O3GD Gd 145.7(11) . . ?
W22 O4GD Gd 130.3(10) . . ?
W22 O4GD K5 123.2(9) . . ?
Gd O4GD K5 106.4(7) . . ?
W1 O5GD Gd 153.7(10) . . ?
W11 O6GD Gd 138.5(9) . . ?
W11 O6GD K5 103.6(8) . . ?
Gd O6GD K5 95.6(5) . . ?
W11 O6GD K12 90.8(8) . . ?
Gd O6GD K12 124.6(9) . . ?
K5 O6GD K12 93.5(7) . . ?
W10 O7GD Gd 134.3(10) . . ?
W4 O8GD Gd 162.4(10) . . ?
W4 O8GD K5 100.5(7) . . ?
Gd O8GD K5 92.9(6) . . ?
W1 O1T K6 102.8(9) . 4_566 ?
W1 O1T K4 105.7(9) . . ?
K6 O1T K4 88.2(6) 4_566 . ?
W3 O3T K5 147.8(10) . 2_654 ?
W4 O4T K2 142.2(10) . 4_565 ?
W5 O5T K12 112.3(11) . 2_654 ?
W5 O5T K9 140.4(10) . 2_654 ?
K12 O5T K9 52.5(8) 2_654 2_654 ?
W6 O6T K7 104.0(8) . 2_644 ?
W7 O7T K8 131.7(11) . . ?
W8 O8T K2 151.2(11) . . ?
W8 O8T K3 103.0(8) . 3_655 ?
K2 O8T K3 100.4(6) . 3_655 ?
W9 O9T K3 154.1(10) . . ?
W9 O9T K2 99.7(9) . 3_655 ?
K3 O9T K2 98.1(7) . 3_655 ?
W9 O9T K7 101.4(8) . 2_644 ?
K3 O9T K7 98.0(7) . 2_644 ?
K2 O9T K7 87.5(5) 3_655 2_644 ?
W10 O10T K3 113.8(10) . 3_655 ?
W10 O10T K6 94.3(8) . 4_566 ?
K3 O10T K6 110.1(7) 3_655 4_566 ?
W11 O11T K12 103.2(11) . . ?
W11 O11T K2 110.8(9) . 3_655 ?
K12 O11T K2 140.9(10) . 3_655 ?
W2 O12 W1 120.1(10) . . ?
W2 O12 K4 131.3(9) . . ?
W1 O12 K4 108.6(8) . . ?
W12 O12T K2 160.2(12) . 4_565 ?
W12 O12T K3 107.2(10) . 2_654 ?
K2 O12T K3 91.6(7) 4_565 2_654 ?
W12 O12T K7 98.1(10) . . ?
K2 O12T K7 87.0(6) 4_565 . ?
K3 O12T K7 92.0(7) 2_654 . ?
W1 O13 W3 121.1(9) . . ?
W15 O15T K6 103.9(9) . . ?
W15 O15T K4 102.5(9) . 4_565 ?
K6 O15T K4 95.1(7) . 4_565 ?
W15 O15T K10 92.6(8) . 3_554 ?
K6 O15T K10 116.1(7) . 3_554 ?
K4 O15T K10 140.9(8) 4_565 3_554 ?
W16 O16T K8 102.3(10) . 4_465 ?
W17 O17T K10 97.6(11) . . ?
W18 O18T K6 132.0(11) . 4_566 ?
W19 O19T K9 123.2(12) . 2_554 ?
W19 O19T K11 153.0(13) . 4_465 ?
K9 O19T K11 81.5(9) 2_554 4_465 ?
W21 O21T K9 146.5(15) . . ?
W21 O21T K12 106.8(14) . . ?
K9 O21T K12 50.6(8) . . ?
W21 O21T K10 107.2(12) . . ?
K9 O21T K10 105.7(10) . . ?
K12 O21T K10 134.4(12) . . ?
W22 O22T K4 115.4(9) 4_566 . ?
W3 O23 W2 121.3(10) . . ?
W7 O27 W2 145.3(10) . . ?
W2 O28 W8 147.7(11) . . ?
W3 O34 W4 147.8(10) . . ?
W3 O35 W5 144.8(11) . . ?
W5 O45 W4 121.4(9) . . ?
W4 O46 W6 122.5(10) . . ?
W4 O46 K5 103.4(8) . . ?
W6 O46 K5 105.0(8) . . ?
W5 O56 W6 119.6(10) . . ?
W5 O57 W7 157.3(11) . . ?
W6 O69 W9 147.2(11) . . ?
W6 O69 K7 98.3(7) . 2_644 ?
W9 O69 K7 101.8(7) . 2_644 ?
W7 O78 W8 121.0(10) . . ?
W7 O79 W9 120.3(10) . . ?
W9 O89 W8 120.3(9) . . ?
W11 O101 W10 115.5(8) . . ?
W11 O101 K11 122.7(9) . 3_655 ?
W10 O101 K11 118.5(10) . 3_655 ?
W1 O110 W10 138.5(10) . . ?
W1 O110 K6 99.5(8) . 4_566 ?
W10 O110 K6 92.4(7) . 4_566 ?
W9 O119 W11 151.7(11) . . ?
W9 O119 K2 99.1(8) . 3_655 ?
W11 O119 K2 100.0(7) . 3_655 ?
W22 O122 W12 131.6(13) . . ?
W13 O123 W12 140.5(15) . . ?
W13 O123 K7 114.9(11) . . ?
W12 O123 K7 103.3(11) . . ?
W14 O124 W12 134.5(11) . . ?
W14 O124 K3 119.5(9) . 2_654 ?
W12 O124 K3 105.5(9) . 2_654 ?
W14 O134 W13 130.2(17) . . ?
W18 O138 W13 137.9(15) . . ?
W13 O139 W19 140.4(16) . . ?
W15 O145 W14 138.8(17) . . ?
W15 O145 K6 103.0(12) . . ?
W14 O145 K6 116.8(13) . . ?
W14 O146 W16 139.6(14) . . ?
W15 O152 W22 160.5(13) . . ?
W15 O152 K4 98.8(8) . 4_565 ?
W22 O152 K4 100.3(9) . 4_565 ?
W16 O156 W15 119.3(11) . . ?
W16 O156 K10 126.3(11) . 3_554 ?
W15 O156 K10 98.7(9) . 3_554 ?
W15 O157 W17 133.4(19) . . ?
W15 O157 K10 87.2(12) . 3_554 ?
W17 O157 K10 111.7(15) . 3_554 ?
W16 O167 W17 128.5(18) . . ?
W16 O167 K8 105.4(13) . 4_465 ?
W17 O167 K8 124.0(14) . 4_465 ?
W19 O169 W16 160.2(14) . . ?
W20 O170 W17 138.8(17) . . ?
W17 O171 W21 142.9(15) . . ?
W17 O171 K10 106.6(12) . . ?
W21 O171 K10 107.9(11) . . ?
W18 O180 W20 136.3(16) . . ?
W19 O189 W18 118.1(10) . . ?
W20 O190 W19 131.2(18) . . ?
W20 O201 W21 146.6(17) . . ?
W22 O212 W21 125.6(13) . . ?
W6 O611 W11 154.3(10) . . ?
W6 O611 K5 103.2(7) . . ?
W11 O611 K5 99.1(7) . . ?
W8 O810 W10 155.0(10) . . ?
W8 O810 K3 100.3(7) . 3_655 ?
W10 O810 K3 97.2(7) . 3_655 ?
O4T K2 O2W 81.0(7) 4_566 . ?
O4T K2 O8T 99.3(6) 4_566 . ?
O2W K2 O8T 141.2(8) . . ?
O4T K2 O11T 93.2(6) 4_566 3_655 ?
O2W K2 O11T 67.6(7) . 3_655 ?
O8T K2 O11T 150.0(7) . 3_655 ?
O4T K2 O119 149.3(6) 4_566 3_655 ?
O2W K2 O119 79.1(6) . 3_655 ?
O8T K2 O119 110.9(6) . 3_655 ?
O11T K2 O119 57.6(6) 3_655 3_655 ?
O4T K2 O9T 141.6(7) 4_566 3_655 ?
O2W K2 O9T 82.8(6) . 3_655 ?
O8T K2 O9T 73.1(6) . 3_655 ?
O11T K2 O9T 112.3(6) 3_655 3_655 ?
O119 K2 O9T 57.8(6) 3_655 3_655 ?
O4T K2 O12T 73.7(6) 4_566 4_566 ?
O2W K2 O12T 71.4(7) . 4_566 ?
O8T K2 O12T 71.6(6) . 4_566 ?
O11T K2 O12T 138.4(6) 3_655 4_566 ?
O119 K2 O12T 120.6(7) 3_655 4_566 ?
O9T K2 O12T 68.1(6) 3_655 4_566 ?
O4T K2 W9 159.4(5) 4_566 3_655 ?
O2W K2 W9 79.6(5) . 3_655 ?
O8T K2 W9 91.7(4) . 3_655 ?
O11T K2 W9 85.6(4) 3_655 3_655 ?
O119 K2 W9 29.8(4) 3_655 3_655 ?
O9T K2 W9 28.1(4) 3_655 3_655 ?
O12T K2 W9 93.7(5) 4_566 3_655 ?
O4T K2 W11 118.3(5) 4_566 3_655 ?
O2W K2 W11 70.7(5) . 3_655 ?
O8T K2 W11 136.4(5) . 3_655 ?
O11T K2 W11 25.5(4) 3_655 3_655 ?
O119 K2 W11 32.0(4) 3_655 3_655 ?
O9T K2 W11 88.2(4) 3_655 3_655 ?
O12T K2 W11 137.2(5) 4_566 3_655 ?
W9 K2 W11 60.65(11) 3_655 3_655 ?
O4T K2 K7 101.5(5) 4_566 4_566 ?
O2W K2 K7 38.9(5) . 4_566 ?
O8T K2 K7 104.9(5) . 4_566 ?
O11T K2 K7 99.1(5) 3_655 4_566 ?
O119 K2 K7 76.7(4) 3_655 4_566 ?
O9T K2 K7 48.1(4) 3_655 4_566 ?
O12T K2 K7 48.3(5) 4_566 4_566 ?
W9 K2 K7 58.57(17) 3_655 4_566 ?
W11 K2 K7 89.2(2) 3_655 4_566 ?
O4T K2 K3 111.1(5) 4_566 3_655 ?
O2W K2 K3 101.3(6) . 3_655 ?
O8T K2 K3 42.0(5) . 3_655 ?
O11T K2 K3 151.8(5) 3_655 3_655 ?
O119 K2 K3 95.6(4) 3_655 3_655 ?
O9T K2 K3 39.5(4) 3_655 3_655 ?
O12T K2 K3 45.1(5) 4_566 3_655 ?
W9 K2 K3 66.54(17) 3_655 3_655 ?
W11 K2 K3 127.2(2) 3_655 3_655 ?
K7 K2 K3 63.2(2) 4_566 3_655 ?
O4T K2 K11 98.1(6) 4_566 . ?
O2W K2 K11 123.4(7) . . ?
O8T K2 K11 95.2(6) . . ?
O11T K2 K11 55.8(6) 3_655 . ?
O119 K2 K11 74.2(6) 3_655 . ?
O9T K2 K11 119.8(6) 3_655 . ?
O12T K2 K11 162.6(6) 4_566 . ?
W9 K2 K11 98.1(4) 3_655 . ?
W11 K2 K11 60.2(4) 3_655 . ?
K7 K2 K11 149.0(5) 4_566 . ?
K3 K2 K11 129.9(4) 3_655 . ?
O9T K3 O124 111.6(6) . 2_644 ?
O9T K3 O10T 141.9(7) . 3_655 ?
O124 K3 O10T 102.0(7) 2_644 3_655 ?
O9T K3 O8T 71.8(6) . 3_655 ?
O124 K3 O8T 112.2(6) 2_644 3_655 ?
O10T K3 O8T 111.9(6) 3_655 3_655 ?
O9T K3 O810 106.9(6) . 3_655 ?
O124 K3 O810 131.5(6) 2_644 3_655 ?
O10T K3 O810 58.5(6) 3_655 3_655 ?
O8T K3 O810 54.6(5) 3_655 3_655 ?
O9T K3 O12T 68.9(6) . 2_644 ?
O124 K3 O12T 55.1(6) 2_644 2_644 ?
O10T K3 O12T 148.9(7) 3_655 2_644 ?
O8T K3 O12T 66.9(6) 3_655 2_644 ?
O810 K3 O12T 117.9(6) 3_655 2_644 ?
O9T K3 O18W 143.8(7) . 2_644 ?
O124 K3 O18W 61.9(7) 2_644 2_644 ?
O10T K3 O18W 68.8(6) 3_655 2_644 ?
O8T K3 O18W 78.3(7) 3_655 2_644 ?
O810 K3 O18W 69.5(6) 3_655 2_644 ?
O12T K3 O18W 81.0(7) 2_644 2_644 ?
O9T K3 W8 90.0(5) . 3_655 ?
O124 K3 W8 124.2(5) 2_644 3_655 ?
O10T K3 W8 85.5(5) 3_655 3_655 ?
O8T K3 W8 26.7(4) 3_655 3_655 ?
O810 K3 W8 28.0(4) 3_655 3_655 ?
O12T K3 W8 91.3(5) 2_644 3_655 ?
O18W K3 W8 70.5(5) 2_644 3_655 ?
O9T K3 W10 131.6(5) . 3_655 ?
O124 K3 W10 116.7(5) 2_644 3_655 ?
O10T K3 W10 25.0(4) 3_655 3_655 ?
O8T K3 W10 87.2(4) 3_655 3_655 ?
O810 K3 W10 33.5(4) 3_655 3_655 ?
O12T K3 W10 141.0(5) 2_644 3_655 ?
O18W K3 W10 64.9(5) 2_644 3_655 ?
W8 K3 W10 60.66(12) 3_655 3_655 ?
O9T K3 W12 89.0(4) . 2_644 ?
O124 K3 W12 31.1(4) 2_644 2_644 ?
O10T K3 W12 128.7(5) 3_655 2_644 ?
O8T K3 W12 85.4(4) 3_655 2_644 ?
O810 K3 W12 126.3(4) 3_655 2_644 ?
O12T K3 W12 24.2(5) 2_644 2_644 ?
O18W K3 W12 68.4(5) 2_644 2_644 ?
W8 K3 W12 105.3(2) 3_655 2_644 ?
W10 K3 W12 133.3(2) 3_655 2_644 ?
O9T K3 W14 123.8(5) . 2_644 ?
O124 K3 W14 23.2(4) 2_644 2_644 ?
O10T K3 W14 82.8(5) 3_655 2_644 ?
O8T K3 W14 132.7(5) 3_655 2_644 ?
O810 K3 W14 128.7(4) 3_655 2_644 ?
O12T K3 W14 77.9(5) 2_644 2_644 ?
O18W K3 W14 65.5(5) 2_644 2_644 ?
W8 K3 W14 135.8(2) 3_655 2_644 ?
W10 K3 W14 102.65(18) 3_655 2_644 ?
W12 K3 W14 54.21(11) 2_644 2_644 ?
O9T K3 K2 42.4(4) . 3_655 ?
O124 K3 K2 98.4(5) 2_644 3_655 ?
O10T K3 K2 148.9(5) 3_655 3_655 ?
O8T K3 K2 37.6(4) 3_655 3_655 ?
O810 K3 K2 90.4(4) 3_655 3_655 ?
O12T K3 K2 43.3(5) 2_644 3_655 ?
O18W K3 K2 101.5(6) 2_644 3_655 ?
W8 K3 K2 63.51(17) 3_655 3_655 ?
W10 K3 K2 123.9(2) 3_655 3_655 ?
W12 K3 K2 67.45(15) 2_644 3_655 ?
W14 K3 K2 121.2(2) 2_644 3_655 ?
O12 K4 O11W 104.6(9) . . ?
O12 K4 O22T 97.7(6) . . ?
O11W K4 O22T 157.3(10) . . ?
O12 K4 O15T 117.3(6) . 4_566 ?
O11W K4 O15T 61.9(10) . 4_566 ?
O22T K4 O15T 110.7(6) . 4_566 ?
O12 K4 O152 124.2(6) . 4_566 ?
O11W K4 O152 113.0(10) . 4_566 ?
O22T K4 O152 54.6(6) . 4_566 ?
O15T K4 O152 56.2(6) 4_566 4_566 ?
O12 K4 O10W 164.0(9) . 3_665 ?
O11W K4 O10W 85.2(11) . 3_665 ?
O22T K4 O10W 72.2(8) . 3_665 ?
O15T K4 O10W 78.3(8) 4_566 3_665 ?
O152 K4 O10W 60.4(8) 4_566 3_665 ?
O12 K4 O1T 54.5(6) . . ?
O11W K4 O1T 56.8(9) . . ?
O22T K4 O1T 144.4(6) . . ?
O15T K4 O1T 72.2(6) 4_566 . ?
O152 K4 O1T 119.1(7) 4_566 . ?
O10W K4 O1T 139.6(8) 3_665 . ?
O12 K4 W15 125.5(5) . 4_566 ?
O11W K4 W15 86.2(9) . 4_566 ?
O22T K4 W15 83.9(4) . 4_566 ?
O15T K4 W15 26.9(4) 4_566 4_566 ?
O152 K4 W15 29.3(4) 4_566 4_566 ?
O10W K4 W15 66.9(7) 3_665 4_566 ?
O1T K4 W15 95.0(5) . 4_566 ?
O12 K4 W22 110.9(5) . 4_566 ?
O11W K4 W22 141.0(9) . 4_566 ?
O22T K4 W22 23.4(4) . 4_566 ?
O15T K4 W22 87.3(4) 4_566 4_566 ?
O152 K4 W22 31.2(4) 4_566 4_566 ?
O10W K4 W22 64.4(7) 3_665 4_566 ?
O1T K4 W22 138.7(5) . 4_566 ?
W15 K4 W22 60.44(13) 4_566 4_566 ?
O12 K4 W1 30.6(4) . . ?
O11W K4 W1 78.2(8) . . ?
O22T K4 W1 124.3(5) . . ?
O15T K4 W1 91.3(4) 4_566 . ?
O152 K4 W1 124.2(5) 4_566 . ?
O10W K4 W1 163.2(7) 3_665 . ?
O1T K4 W1 23.9(4) . . ?
W15 K4 W1 108.9(2) 4_566 . ?
W22 K4 W1 129.0(2) 4_566 . ?
O12 K4 K6 75.6(5) . 4_566 ?
O11W K4 K6 77.2(9) . 4_566 ?
O22T K4 K6 112.6(5) . 4_566 ?
O15T K4 K6 42.2(4) 4_566 4_566 ?
O152 K4 K6 74.4(5) 4_566 4_566 ?
O10W K4 K6 119.4(8) 3_665 4_566 ?
O1T K4 K6 44.9(4) . 4_566 ?
W15 K4 K6 54.60(18) 4_566 4_566 ?
W22 K4 K6 96.3(2) 4_566 4_566 ?
W1 K4 K6 54.27(17) . 4_566 ?
O12 K4 K8 133.9(5) . 3_665 ?
O11W K4 K8 76.2(9) . 3_665 ?
O22T K4 K8 85.7(5) . 3_665 ?
O15T K4 K8 103.8(5) 4_566 3_665 ?
O152 K4 K8 95.2(5) 4_566 3_665 ?
O10W K4 K8 35.5(7) 3_665 3_665 ?
O1T K4 K8 129.1(5) . 3_665 ?
W15 K4 K8 100.6(2) 4_566 3_665 ?
W22 K4 K8 90.0(2) 4_566 3_665 ?
W1 K4 K8 139.1(3) . 3_665 ?
K6 K4 K8 144.7(3) 4_566 3_665 ?
O4GD K5 O7W 72.8(12) . . ?
O4GD K5 O3T 140.2(7) . 2_644 ?
O7W K5 O3T 68.8(12) . 2_644 ?
O4GD K5 O46 110.8(6) . . ?
O7W K5 O46 164.2(12) . . ?
O3T K5 O46 103.6(6) 2_644 . ?
O4GD K5 O6GD 64.1(5) . . ?
O7W K5 O6GD 76.6(11) . . ?
O3T K5 O6GD 96.8(6) 2_644 . ?
O46 K5 O6GD 91.0(6) . . ?
O4GD K5 O611 113.2(6) . . ?
O7W K5 O611 112.1(11) . . ?
O3T K5 O611 73.4(5) 2_644 . ?
O46 K5 O611 52.2(5) . . ?
O6GD K5 O611 54.3(5) . . ?
O4GD K5 O12W 100.1(8) . . ?
O7W K5 O12W 65.9(13) . . ?
O3T K5 O12W 73.4(8) 2_644 . ?
O46 K5 O12W 126.4(8) . . ?
O6GD K5 O12W 142.4(8) . . ?
O611 K5 O12W 144.6(8) . . ?
O4GD K5 O8GD 62.0(5) . . ?
O7W K5 O8GD 124.5(12) . . ?
O3T K5 O8GD 137.1(6) 2_644 . ?
O46 K5 O8GD 51.5(5) . . ?
O6GD K5 O8GD 56.0(5) . . ?
O611 K5 O8GD 63.8(5) . . ?
O12W K5 O8GD 148.7(8) . . ?
O4GD K5 W4 82.0(5) . . ?
O7W K5 W4 150.6(12) . . ?
O3T K5 W4 130.7(5) 2_644 . ?
O46 K5 W4 28.9(4) . . ?
O6GD K5 W4 79.0(4) . . ?
O611 K5 W4 64.4(4) . . ?
O12W K5 W4 135.1(7) . . ?
O8GD K5 W4 26.3(3) . . ?
O4GD K5 W11 90.5(4) . . ?
O7W K5 W11 87.2(11) . . ?
O3T K5 W11 77.9(4) 2_644 . ?
O46 K5 W11 77.5(4) . . ?
O6GD K5 W11 26.7(3) . . ?
O611 K5 W11 30.0(4) . . ?
O12W K5 W11 146.1(7) . . ?
O8GD K5 W11 63.8(3) . . ?
W4 K5 W11 78.02(17) . . ?
O4GD K5 W6 125.7(5) . . ?
O7W K5 W6 136.8(11) . . ?
O3T K5 W6 79.3(4) 2_644 . ?
O46 K5 W6 28.6(4) . . ?
O6GD K5 W6 79.1(4) . . ?
O611 K5 W6 27.8(4) . . ?
O12W K5 W6 131.6(7) . . ?
O8GD K5 W6 64.5(4) . . ?
W4 K5 W6 51.54(12) . . ?
W11 K5 W6 57.35(13) . . ?
O4GD K5 W22 22.5(4) . . ?
O7W K5 W22 64.0(12) . . ?
O3T K5 W22 131.4(5) 2_644 . ?
O46 K5 W22 125.0(5) . . ?
O6GD K5 W22 83.2(4) . . ?
O611 K5 W22 135.3(4) . . ?
O12W K5 W22 77.7(7) . . ?
O8GD K5 W22 81.9(4) . . ?
W4 K5 W22 97.2(2) . . ?
W11 K5 W22 109.8(2) . . ?
W6 K5 W22 146.4(2) . . ?
O14W K6 O145 72.7(10) . . ?
O14W K6 O18T 71.4(9) . 4_565 ?
O145 K6 O18T 131.3(9) . 4_565 ?
O14W K6 O15T 76.6(9) . . ?
O145 K6 O15T 55.0(7) . . ?
O18T K6 O15T 85.3(6) 4_565 . ?
O14W K6 O110 168.4(9) . 4_565 ?
O145 K6 O110 117.3(8) . 4_565 ?
O18T K6 O110 103.0(6) 4_565 4_565 ?
O15T K6 O110 113.5(6) . 4_565 ?
O14W K6 O10T 117.4(9) . 4_565 ?
O145 K6 O10T 98.5(8) . 4_565 ?
O18T K6 O10T 126.9(6) 4_565 4_565 ?
O15T K6 O10T 146.9(6) . 4_565 ?
O110 K6 O10T 57.4(6) 4_565 4_565 ?
O14W K6 O18W 133.6(9) . . ?
O145 K6 O18W 61.2(9) . . ?
O18T K6 O18W 146.8(8) 4_565 . ?
O15T K6 O18W 81.6(7) . . ?
O110 K6 O18W 56.1(6) 4_565 . ?
O10T K6 O18W 67.1(7) 4_565 . ?
O14W K6 O1T 127.7(9) . 4_565 ?
O145 K6 O1T 119.6(8) . 4_565 ?
O18T K6 O1T 64.0(6) 4_565 4_565 ?
O15T K6 O1T 74.1(6) . 4_565 ?
O110 K6 O1T 54.0(6) 4_565 4_565 ?
O10T K6 O1T 110.8(6) 4_565 4_565 ?
O18W K6 O1T 83.0(7) . 4_565 ?
O14W K6 O13W 73.4(11) . . ?
O145 K6 O13W 124.1(10) . . ?
O18T K6 O13W 74.2(8) 4_565 . ?
O15T K6 O13W 147.8(9) . . ?
O110 K6 O13W 95.5(8) 4_565 . ?
O10T K6 O13W 61.3(8) 4_565 . ?
O18W K6 O13W 128.4(10) . . ?
O1T K6 O13W 116.3(8) 4_565 . ?
O14W K6 W10 138.8(8) . 4_565 ?
O145 K6 W10 120.3(7) . 4_565 ?
O18T K6 W10 108.3(5) 4_565 4_565 ?
O15T K6 W10 144.2(5) . 4_565 ?
O110 K6 W10 32.2(4) 4_565 4_565 ?
O10T K6 W10 29.3(4) 4_565 4_565 ?
O18W K6 W10 68.9(5) . 4_565 ?
O1T K6 W10 82.4(5) 4_565 4_565 ?
O13W K6 W10 67.4(8) . 4_565 ?
O14W K6 W15 72.3(7) . . ?
O145 K6 W15 28.3(6) . . ?
O18T K6 W15 108.1(5) 4_565 . ?
O15T K6 W15 26.7(4) . . ?
O110 K6 W15 119.2(4) 4_565 . ?
O10T K6 W15 124.7(4) 4_565 . ?
O18W K6 W15 70.0(5) . . ?
O1T K6 W15 96.6(5) 4_565 . ?
O13W K6 W15 142.5(8) . . ?
W10 K6 W15 138.6(3) 4_565 . ?
O14W K6 W1 149.9(8) . 4_565 ?
O145 K6 W1 126.0(7) . 4_565 ?
O18T K6 W1 79.3(5) 4_565 4_565 ?
O15T K6 W1 95.0(5) . 4_565 ?
O110 K6 W1 29.1(4) 4_565 4_565 ?
O10T K6 W1 85.4(4) 4_565 4_565 ?
O18W K6 W1 71.7(5) . 4_565 ?
O1T K6 W1 25.4(4) 4_565 4_565 ?
O13W K6 W1 105.0(7) . 4_565 ?
W10 K6 W1 57.31(15) 4_565 4_565 ?
W15 K6 W1 112.2(3) . 4_565 ?
O2W K7 O123 105.7(8) 4_565 . ?
O2W K7 O3W 70.3(7) 4_565 . ?
O123 K7 O3W 60.8(7) . . ?
O2W K7 O6T 64.7(6) 4_565 2_654 ?
O123 K7 O6T 139.0(7) . 2_654 ?
O3W K7 O6T 79.2(6) . 2_654 ?
O2W K7 O69 75.8(7) 4_565 2_654 ?
O123 K7 O69 164.0(7) . 2_654 ?
O3W K7 O69 132.6(6) . 2_654 ?
O6T K7 O69 56.4(5) 2_654 2_654 ?
O2W K7 O9T 78.6(6) 4_565 2_654 ?
O123 K7 O9T 109.0(7) . 2_654 ?
O3W K7 O9T 141.5(7) . 2_654 ?
O6T K7 O9T 107.6(6) 2_654 2_654 ?
O69 K7 O9T 55.2(5) 2_654 2_654 ?
O2W K7 O12T 68.0(7) 4_565 . ?
O123 K7 O12T 54.9(7) . . ?
O3W K7 O12T 83.7(6) . . ?
O6T K7 O12T 132.6(7) 2_654 . ?
O69 K7 O12T 113.2(6) 2_654 . ?
O9T K7 O12T 63.6(6) 2_654 . ?
O2W K7 W12 83.7(6) 4_565 . ?
O123 K7 W12 29.1(5) . . ?
O3W K7 W12 68.5(4) . . ?
O6T K7 W12 140.9(5) 2_654 . ?
O69 K7 W12 139.1(5) 2_654 . ?
O9T K7 W12 86.4(4) 2_654 . ?
O12T K7 W12 26.1(4) . . ?
O2W K7 W6 67.3(5) 4_565 2_654 ?
O123 K7 W6 165.1(6) . 2_654 ?
O3W K7 W6 104.4(5) . 2_654 ?
O6T K7 W6 26.3(4) 2_654 2_654 ?
O69 K7 W6 30.1(3) 2_654 2_654 ?
O9T K7 W6 83.0(4) 2_654 2_654 ?
O12T K7 W6 128.2(5) . 2_654 ?
W12 K7 W6 150.5(3) . 2_654 ?
O2W K7 W9 75.2(5) 4_565 2_654 ?
O123 K7 W9 135.2(6) . 2_654 ?
O3W K7 W9 145.3(5) . 2_654 ?
O6T K7 W9 83.0(4) 2_654 2_654 ?
O69 K7 W9 29.0(4) 2_654 2_654 ?
O9T K7 W9 26.3(4) 2_654 2_654 ?
O12T K7 W9 87.0(5) . 2_654 ?
W12 K7 W9 111.6(3) . 2_654 ?
W6 K7 W9 57.39(14) 2_654 2_654 ?
O2W K7 W13 126.2(6) 4_565 . ?
O123 K7 W13 25.0(5) . . ?
O3W K7 W13 64.6(5) . . ?
O6T K7 W13 129.2(5) 2_654 . ?
O69 K7 W13 158.0(5) 2_654 . ?
O9T K7 W13 123.0(5) 2_654 . ?
O12T K7 W13 79.2(5) . . ?
W12 K7 W13 53.84(13) . . ?
W6 K7 W13 150.8(3) 2_654 . ?
W9 K7 W13 145.4(3) 2_654 . ?
O2W K7 K2 38.2(5) 4_565 4_565 ?
O123 K7 K2 98.8(6) . 4_565 ?
O3W K7 K2 98.2(5) . 4_565 ?
O6T K7 K2 94.6(5) 2_654 4_565 ?
O69 K7 K2 72.2(4) 2_654 4_565 ?
O9T K7 K2 44.4(4) 2_654 4_565 ?
O12T K7 K2 44.8(5) . 4_565 ?
W12 K7 K2 69.8(2) . 4_565 ?
W6 K7 K2 83.6(2) 2_654 4_565 ?
W9 K7 K2 53.80(17) 2_654 4_565 ?
W13 K7 K2 123.6(3) . 4_565 ?
O10W K8 O7T 162.9(10) . . ?
O10W K8 O8W 91.2(12) . . ?
O7T K8 O8W 86.1(11) . . ?
O10W K8 O6W 81.1(13) . 2_654 ?
O7T K8 O6W 81.9(12) . 2_654 ?
O8W K8 O6W 84.9(14) . 2_654 ?
O10W K8 O167 86.6(10) . 4_666 ?
O7T K8 O167 110.2(9) . 4_666 ?
O8W K8 O167 89.2(12) . 4_666 ?
O6W K8 O167 166.2(12) 2_654 4_666 ?
O10W K8 O16T 127.2(10) . 4_666 ?
O7T K8 O16T 65.5(7) . 4_666 ?
O8W K8 O16T 61.0(10) . 4_666 ?
O6W K8 O16T 133.0(11) 2_654 4_666 ?
O167 K8 O16T 52.3(8) 4_666 4_666 ?
O10W K8 W16 107.8(9) . 4_666 ?
O7T K8 W16 87.4(6) . 4_666 ?
O8W K8 W16 72.1(10) . 4_666 ?
O6W K8 W16 155.3(10) 2_654 4_666 ?
O167 K8 W16 27.4(6) 4_666 4_666 ?
O16T K8 W16 24.9(4) 4_666 4_666 ?
O10W K8 K10 57.1(8) . 2_654 ?
O7T K8 K10 126.3(6) . 2_654 ?
O8W K8 K10 42.3(10) . 2_654 ?
O6W K8 K10 102.4(10) 2_654 2_654 ?
O167 K8 K10 65.3(7) 4_666 2_654 ?
O16T K8 K10 74.5(5) 4_666 2_654 ?
W16 K8 K10 66.6(3) 4_666 2_654 ?
O10W K8 W7 144.6(9) . . ?
O7T K8 W7 18.5(5) . . ?
O8W K8 W7 79.8(10) . . ?
O6W K8 W7 64.2(10) 2_654 . ?
O167 K8 W7 127.0(7) 4_666 . ?
O16T K8 W7 77.8(5) 4_666 . ?
W16 K8 W7 101.8(3) 4_666 . ?
K10 K8 W7 122.1(4) 2_654 . ?
O10W K8 K4 40.7(8) . 3_665 ?
O7T K8 K4 133.6(6) . 3_665 ?
O8W K8 K4 129.0(10) . 3_665 ?
O6W K8 K4 73.7(10) 2_654 3_665 ?
O167 K8 K4 100.7(7) 4_666 3_665 ?
O16T K8 K4 152.9(6) 4_666 3_665 ?
W16 K8 K4 128.1(3) 4_666 3_665 ?
K10 K8 K4 97.5(4) 2_654 3_665 ?
W7 K8 K4 126.4(3) . 3_665 ?
K12 K9 O21T 72.6(10) . . ?
K12 K9 O5T 63.5(9) . 2_644 ?
O21T K9 O5T 88.0(8) . 2_644 ?
K12 K9 O19T 124.8(10) . 2_544 ?
O21T K9 O19T 132.5(10) . 2_544 ?
O5T K9 O19T 139.4(9) 2_644 2_544 ?
K12 K9 O4W 57.8(12) . . ?
O21T K9 O4W 130.0(13) . . ?
O5T K9 O4W 76.8(11) 2_644 . ?
O19T K9 O4W 78.0(12) 2_544 . ?
K12 K9 O9W 60.2(11) . . ?
O21T K9 O9W 73.9(10) . . ?
O5T K9 O9W 123.7(10) 2_644 . ?
O19T K9 O9W 79.5(10) 2_544 . ?
O4W K9 O9W 75.9(13) . . ?
K12 K9 K11 71.2(9) . 3_655 ?
O21T K9 K11 117.0(9) . 3_655 ?
O5T K9 K11 117.8(8) 2_644 3_655 ?
O19T K9 K11 53.6(8) 2_544 3_655 ?
O4W K9 K11 42.6(11) . 3_655 ?
O9W K9 K11 43.5(9) . 3_655 ?
K12 K9 W19 145.2(8) . 2_544 ?
O21T K9 W19 123.7(8) . 2_544 ?
O5T K9 W19 138.6(6) 2_644 2_544 ?
O19T K9 W19 20.8(6) 2_544 2_544 ?
O4W K9 W19 96.6(10) . 2_544 ?
O9W K9 W19 92.9(8) . 2_544 ?
K11 K9 W19 74.0(5) 3_655 2_544 ?
K12 K9 K10 102.0(8) . . ?
O21T K9 K10 40.1(7) . . ?
O5T K9 K10 77.2(5) 2_644 . ?
O19T K9 K10 128.7(8) 2_544 . ?
O4W K9 K10 152.5(11) . . ?
O9W K9 K10 112.0(9) . . ?
K11 K9 K10 155.1(7) 3_655 . ?
W19 K9 K10 108.8(4) 2_544 . ?
O8W K10 O171 122.7(13) 2_644 . ?
O8W K10 O156 78.4(11) 2_644 3_554 ?
O171 K10 O156 146.9(9) . 3_554 ?
O8W K10 O21T 82.5(11) 2_644 . ?
O171 K10 O21T 53.5(8) . . ?
O156 K10 O21T 158.8(9) 3_554 . ?
O8W K10 O17T 161.6(12) 2_644 . ?
O171 K10 O17T 54.1(8) . . ?
O156 K10 O17T 97.4(8) 3_554 . ?
O21T K10 O17T 103.6(9) . . ?
O8W K10 O15T 124.7(12) 2_644 3_554 ?
O171 K10 O15T 112.4(8) . 3_554 ?
O156 K10 O15T 51.5(6) 3_554 3_554 ?
O21T K10 O15T 139.2(8) . 3_554 ?
O17T K10 O15T 60.9(7) . 3_554 ?
O8W K10 O157 112.6(12) 2_644 3_554 ?
O171 K10 O157 100.9(9) . 3_554 ?
O156 K10 O157 46.0(8) 3_554 3_554 ?
O21T K10 O157 153.8(10) . 3_554 ?
O17T K10 O157 55.7(8) . 3_554 ?
O15T K10 O157 49.3(7) 3_554 3_554 ?
O8W K10 W17 145.2(11) 2_644 . ?
O171 K10 W17 27.2(6) . . ?
O156 K10 W17 121.7(7) 3_554 . ?
O21T K10 W17 79.4(6) . . ?
O17T K10 W17 27.1(5) . . ?
O15T K10 W17 87.4(5) 3_554 . ?
O157 K10 W17 76.4(7) 3_554 . ?
O8W K10 W15 108.4(10) 2_644 3_554 ?
O171 K10 W15 122.2(7) . 3_554 ?
O156 K10 W15 30.0(5) 3_554 3_554 ?
O21T K10 W15 166.0(8) . 3_554 ?
O17T K10 W15 68.7(6) . 3_554 ?
O15T K10 W15 26.9(4) 3_554 3_554 ?
O157 K10 W15 29.4(6) 3_554 3_554 ?
W17 K10 W15 95.0(4) . 3_554 ?
O8W K10 W21 99.3(10) 2_644 . ?
O171 K10 W21 29.5(6) . . ?
O156 K10 W21 171.4(7) 3_554 . ?
O21T K10 W21 24.4(5) . . ?
O17T K10 W21 82.2(6) . . ?
O15T K10 W21 133.6(6) 3_554 . ?
O157 K10 W21 129.5(7) 3_554 . ?
W17 K10 W21 56.2(2) . . ?
W15 K10 W21 150.9(5) 3_554 . ?
O8W K10 K8 41.7(9) 2_644 2_644 ?
O171 K10 K8 102.8(7) . 2_644 ?
O156 K10 K8 75.5(6) 3_554 2_644 ?
O21T K10 K8 96.2(7) . 2_644 ?
O17T K10 K8 119.9(6) . 2_644 ?
O15T K10 K8 124.5(6) 3_554 2_644 ?
O157 K10 K8 83.7(7) 3_554 2_644 ?
W17 K10 K8 111.3(4) . 2_644 ?
W15 K10 K8 97.8(4) 3_554 2_644 ?
W21 K10 K8 97.2(4) . 2_644 ?
O8W K10 K9 63.8(9) 2_644 . ?
O171 K10 K9 86.9(7) . . ?
O156 K10 K9 126.2(7) 3_554 . ?
O21T K10 K9 34.2(6) . . ?
O17T K10 K9 129.8(6) . . ?
O15T K10 K9 125.8(6) 3_554 . ?
O157 K10 K9 172.0(8) 3_554 . ?
W17 K10 K9 110.8(4) . . ?
W15 K10 K9 143.3(5) 3_554 . ?
W21 K10 K9 58.4(3) . . ?
K8 K10 K9 96.6(4) 2_644 . ?
O4W K11 O16W 102.5(16) 3_655 4_666 ?
O4W K11 O9W 83.5(16) 3_655 3_655 ?
O16W K11 O9W 130.3(17) 4_666 3_655 ?
O4W K11 O5W 109.0(18) 3_655 . ?
O16W K11 O5W 101.5(14) 4_666 . ?
O9W K11 O5W 123.4(17) 3_655 . ?
O4W K11 O101 95.7(15) 3_655 3_655 ?
O16W K11 O101 157.8(14) 4_666 3_655 ?
O9W K11 O101 64.0(12) 3_655 3_655 ?
O5W K11 O101 60.0(11) . 3_655 ?
O4W K11 O19T 74.2(14) 3_655 4_666 ?
O16W K11 O19T 58.6(9) 4_666 4_666 ?
O9W K11 O19T 76.7(13) 3_655 4_666 ?
O5W K11 O19T 159.6(15) . 4_666 ?
O101 K11 O19T 140.4(13) 3_655 4_666 ?
O4W K11 K12 41.2(12) 3_655 3_655 ?
O16W K11 K12 134.5(13) 4_666 3_655 ?
O9W K11 K12 44.6(10) 3_655 3_655 ?
O5W K11 K12 114.8(14) . 3_655 ?
O101 K11 K12 67.6(8) 3_655 3_655 ?
O19T K11 K12 81.4(9) 4_666 3_655 ?
O4W K11 K9 46.6(12) 3_655 3_655 ?
O16W K11 K9 101.2(11) 4_666 3_655 ?
O9W K11 K9 48.7(10) 3_655 3_655 ?
O5W K11 K9 150.0(14) . 3_655 ?
O101 K11 K9 100.5(9) 3_655 3_655 ?
O19T K11 K9 44.9(6) 4_666 3_655 ?
K12 K11 K9 36.4(6) 3_655 3_655 ?
O4W K11 K2 59.5(13) 3_655 . ?
O16W K11 K2 115.1(11) 4_666 . ?
O9W K11 K2 110.2(12) 3_655 . ?
O5W K11 K2 49.7(10) . . ?
O101 K11 K2 63.9(7) 3_655 . ?
O19T K11 K2 131.2(10) 4_666 . ?
K12 K11 K2 74.2(7) 3_655 . ?
K9 K11 K2 102.4(7) 3_655 . ?
O4W K11 K3 154.7(16) 3_655 . ?
O16W K11 K3 93.0(9) 4_666 . ?
O9W K11 K3 101.7(12) 3_655 . ?
O5W K11 K3 47.5(10) . . ?
O101 K11 K3 65.6(7) 3_655 . ?
O19T K11 K3 131.1(10) 4_666 . ?
K12 K11 K3 131.6(10) 3_655 . ?
K9 K11 K3 149.2(9) 3_655 . ?
K2 K11 K3 95.9(6) . . ?
K9 K12 O4W 68.9(14) . . ?
K9 K12 O11T 134.4(12) . . ?
O4W K12 O11T 67.7(14) . . ?
K9 K12 O7W 124.9(16) . . ?
O4W K12 O7W 144(2) . . ?
O11T K12 O7W 98.7(16) . . ?
K9 K12 O9W 69.0(12) . . ?
O4W K12 O9W 84.1(15) . . ?
O11T K12 O9W 93.1(12) . . ?
O7W K12 O9W 131.5(19) . . ?
K9 K12 O5T 63.9(9) . 2_644 ?
O4W K12 O5T 81.5(14) . 2_644 ?
O11T K12 O5T 121.5(13) . 2_644 ?
O7W K12 O5T 77.7(14) . 2_644 ?
O9W K12 O5T 132.9(15) . 2_644 ?
K9 K12 O6GD 139.5(13) . . ?
O4W K12 O6GD 117.3(15) . . ?
O11T K12 O6GD 57.3(8) . . ?
O7W K12 O6GD 75.7(14) . . ?
O9W K12 O6GD 71.9(11) . . ?
O5T K12 O6GD 152.6(12) 2_644 . ?
K9 K12 O21T 56.8(9) . . ?
O4W K12 O21T 125.2(17) . . ?
O11T K12 O21T 156.9(15) . . ?
O7W K12 O21T 80.5(15) . . ?
O9W K12 O21T 71.4(12) . . ?
O5T K12 O21T 81.1(10) 2_644 . ?
O6GD K12 O21T 100.7(11) . . ?
K9 K12 W11 139.9(10) . . ?
O4W K12 W11 89.0(13) . . ?
O11T K12 W11 28.7(5) . . ?
O7W K12 W11 92.8(14) . . ?
O9W K12 W11 76.0(11) . . ?
O5T K12 W11 147.7(11) 2_644 . ?
O6GD K12 W11 29.8(4) . . ?
O21T K12 W11 128.3(12) . . ?
K9 K12 W5 82.9(9) . 2_644 ?
O4W K12 W5 72.7(13) . 2_644 ?
O11T K12 W5 97.1(9) . 2_644 ?
O7W K12 W5 76.1(13) . 2_644 ?
O9W K12 W5 148.7(13) . 2_644 ?
O5T K12 W5 24.6(5) 2_644 2_644 ?
O6GD K12 W5 137.6(10) . 2_644 ?
O21T K12 W5 105.0(9) . 2_644 ?
W11 K12 W5 123.2(8) . 2_644 ?
K9 K12 W21 78.9(8) . . ?
O4W K12 W21 142.8(15) . . ?
O11T K12 W21 133.5(11) . . ?
O7W K12 W21 71.1(13) . . ?
O9W K12 W21 66.9(10) . . ?
O5T K12 W21 101.0(9) 2_644 . ?
O6GD K12 W21 76.4(7) . . ?
O21T K12 W21 24.6(6) . . ?
W11 K12 W21 105.0(8) . . ?
W5 K12 W21 122.2(7) 2_644 . ?
K9 K12 K11 72.3(9) . 3_655 ?
O4W K12 K11 42.7(12) . 3_655 ?
O11T K12 K11 66.6(8) . 3_655 ?
O7W K12 K11 161.7(17) . 3_655 ?
O9W K12 K11 43.8(10) . 3_655 ?
O5T K12 K11 118.8(11) 2_644 3_655 ?
O6GD K12 K11 86.9(9) . 3_655 ?
O21T K12 K11 108.5(11) . 3_655 ?
W11 K12 K11 69.0(7) . 3_655 ?
W5 K12 K11 115.2(9) 2_644 3_655 ?
W21 K12 K11 110.4(9) . 3_655 ?
K2 O2W K7 102.9(8) . 4_566 ?
K12 O4W K11 96.1(19) . 3_655 ?
K12 O4W K9 53.3(12) . . ?
K11 O4W K9 90.8(17) 3_655 . ?
K5 O7W K12 106.5(18) . . ?
K8 O8W K10 96.0(14) . 2_654 ?
K11 O9W K12 91.6(15) 3_655 . ?
K11 O9W K9 87.9(13) 3_655 . ?
K12 O9W K9 50.8(10) . . ?
K8 O10W K4 103.8(11) . 3_665 ?
O15W O11W K4 127(2) . . ?
K6 O18W K3 101.0(8) . 2_654 ?

loop_
_geom_bond_atom_site_label_1
_geom_bond_atom_site_label_2
_geom_bond_distance
_geom_bond_site_symmetry_2
_geom_bond_publ_flag
W1 O1T 1.67(2) . ?
W1 O5GD 1.765(17) . ?
W1 O110 1.873(18) . ?
W1 O13 1.928(18) . ?
W1 O12 2.127(18) . ?
W1 O1S1 2.319(19) . ?
W1 K6 3.800(10) 4_566 ?
W1 K4 3.962(8) . ?
W2 O2T 1.715(19) . ?
W2 O12 1.83(2) . ?
W2 O28 1.895(18) . ?
W2 O23 1.929(19) . ?
W2 O27 1.967(19) . ?
W2 O1S1 2.446(17) . ?
W3 O3T 1.693(19) . ?
W3 O34 1.903(17) . ?
W3 O35 1.90(2) . ?
W3 O23 1.919(18) . ?
W3 O13 1.947(19) . ?
W3 O1S1 2.348(18) . ?
W4 O8GD 1.736(18) . ?
W4 O4T 1.766(18) . ?
W4 O46 1.91(2) . ?
W4 O34 1.929(17) . ?
W4 O45 2.055(19) . ?
W4 O2S1 2.318(16) . ?
W4 K5 3.854(9) . ?
W5 O5T 1.73(2) . ?
W5 O45 1.820(17) . ?
W5 O57 1.884(17) . ?
W5 O35 1.90(2) . ?
W5 O56 1.93(2) . ?
W5 O2S1 2.401(18) . ?
W5 K12 3.84(3) 2_654 ?
W6 O6T 1.730(19) . ?
W6 O611 1.869(19) . ?
W6 O69 1.916(18) . ?
W6 O46 1.94(2) . ?
W6 O56 1.94(2) . ?
W6 O2S1 2.314(17) . ?
W6 K7 3.784(10) 2_644 ?
W6 K5 3.907(10) . ?
W7 O7T 1.75(2) . ?
W7 O79 1.881(18) . ?
W7 O27 1.894(18) . ?
W7 O78 1.896(19) . ?
W7 O57 1.957(17) . ?
W7 O3S1 2.331(18) . ?
W7 K8 4.119(13) . ?
W8 O8T 1.711(18) . ?
W8 O810 1.770(19) . ?
W8 O28 1.929(19) . ?
W8 O78 1.93(2) . ?
W8 O89 1.936(19) . ?
W8 O3S1 2.289(17) . ?
W8 K3 3.715(9) 3_655 ?
W9 O9T 1.75(2) . ?
W9 O119 1.843(19) . ?
W9 O69 1.918(18) . ?
W9 O89 1.927(18) . ?
W9 O79 2.001(19) . ?
W9 O3S1 2.304(18) . ?
W9 K2 3.666(7) 3_655 ?
W9 K7 3.876(10) 2_644 ?
W10 O7GD 1.789(17) . ?
W10 O10T 1.79(2) . ?
W10 O101 1.949(16) . ?
W10 O110 1.952(18) . ?
W10 O810 2.161(18) . ?
W10 O4S1 2.192(17) . ?
W10 K6 3.657(10) 4_566 ?
W10 K3 3.883(7) 3_655 ?
W11 O11T 1.77(2) . ?
W11 O6GD 1.780(17) . ?
W11 O101 1.903(16) . ?
W11 O611 1.953(18) . ?
W11 O119 2.063(19) . ?
W11 O4S1 2.275(16) . ?
W11 K12 3.58(3) . ?
W11 K2 3.830(7) 3_655 ?
W11 K5 3.856(9) . ?
W12 O12T 1.67(2) . ?
W12 O1GD 1.74(2) . ?
W12 O123 1.88(3) . ?
W12 O122 1.91(2) . ?
W12 O124 2.09(2) . ?
W12 O4T2 2.23(4) . ?
W12 O1S2 2.44(3) . ?
W12 K7 3.761(10) . ?
W12 K3 3.895(8) 2_654 ?
W13 O13T 1.65(3) . ?
W13 O139 1.82(3) . ?
W13 O123 1.88(3) . ?
W13 O138 1.90(2) . ?
W13 O134 1.96(3) . ?
W13 O1S2 2.36(3) . ?
W13 O3T2 2.37(4) . ?
W13 K7 4.023(10) . ?
W14 O14T 1.70(2) . ?
W14 O124 1.81(2) . ?
W14 O146 1.88(3) . ?
W14 O134 1.89(3) . ?
W14 O145 1.96(3) . ?
W14 O1S2 2.39(3) . ?
W14 O2T2 2.49(4) . ?
W14 K3 3.993(9) 2_654 ?
W15 O15T 1.728(19) . ?
W15 O145 1.82(3) . ?
W15 O152 1.85(2) . ?
W15 O157 1.88(4) . ?
W15 O156 1.93(2) . ?
W15 O2S2 2.29(3) . ?
W15 O2T2 2.31(4) . ?
W15 K4 3.728(9) 4_565 ?
W15 K6 3.738(9) . ?
W15 K10 3.818(17) 3_554 ?
W16 O16T 1.71(2) . ?
W16 O167 1.89(3) . ?
W16 O146 1.91(2) . ?
W16 O156 1.92(2) . ?
W16 O169 1.94(2) . ?
W16 O2S2 2.30(3) . ?
W16 O2T2 2.45(4) . ?
W16 K8 3.958(13) 4_465 ?
W17 O17T 1.73(3) . ?
W17 O171 1.80(3) . ?
W17 O157 1.88(3) . ?
W17 O167 1.97(3) . ?
W17 O170 1.98(3) . ?
W17 O2S2 2.32(3) . ?
W17 K10 3.764(17) . ?
W18 O18T 1.71(2) . ?
W18 O2GD 1.73(3) . ?
W18 O180 1.82(3) . ?
W18 O138 1.89(3) . ?
W18 O189 2.06(2) . ?
W18 O3T2 2.35(4) . ?
W18 O3S2 2.39(4) . ?
W19 O19T 1.74(3) . ?
W19 O169 1.88(2) . ?
W19 O189 1.89(2) . ?
W19 O139 1.93(3) . ?
W19 O190 1.94(3) . ?
W19 O3S2 2.37(4) . ?
W19 O3T2 2.53(4) . ?
W19 K9 4.095(15) 2_554 ?
W20 O20T 1.72(3) . ?
W20 O170 1.81(3) . ?
W20 O190 1.86(3) . ?
W20 O201 1.87(3) . ?
W20 O180 1.96(3) . ?
W20 O3S2 2.42(4) . ?
W20 O1T2 2.44(4) . ?
W21 O21T 1.72(3) . ?
W21 O3GD 1.73(2) . ?
W21 O201 1.88(3) . ?
W21 O212 1.93(2) . ?
W21 O171 2.06(3) . ?
W21 O1T2 2.18(4) . ?
W21 O4S2 2.33(3) . ?
W21 K12 3.96(3) . ?
W21 K10 3.986(16) . ?
W22 O22T 1.716(19) 4_565 ?
W22 O4GD 1.785(18) . ?
W22 O122 1.86(3) . ?
W22 O212 1.88(3) . ?
W22 O152 2.05(2) . ?
W22 O4T2 2.18(4) . ?
W22 O4S2 2.23(3) . ?
W22 K4 3.899(8) 4_565 ?
W22 K5 3.907(10) . ?
Gd O7GD 2.362(17) . ?
Gd O1GD 2.37(2) . ?
Gd O2GD 2.38(3) . ?
Gd O5GD 2.397(18) . ?
Gd O8GD 2.402(18) . ?
Gd O6GD 2.406(17) . ?
Gd O4GD 2.417(17) . ?
Gd O3GD 2.44(2) . ?
Gd K5 4.046(9) . ?
Gd Si2 4.447(8) . ?
Gd Si1 4.463(7) . ?
Si1 O4S1 1.619(19) . ?
Si1 O2S1 1.646(18) . ?
Si1 O1S1 1.649(19) . ?
Si1 O3S1 1.686(19) . ?
Si2 O4S2 1.56(3) . ?
Si2 O2T2 1.59(4) . ?
Si2 O3T2 1.60(4) . ?
Si2 O3S2 1.61(4) . ?
Si2 O1S2 1.65(3) . ?
Si2 O1T2 1.67(4) . ?
Si2 O2S2 1.75(3) . ?
Si2 O4T2 1.77(4) . ?
O1S2 O3T2 1.78(5) . ?
O2S2 O2T2 1.10(5) . ?
O3S2 O3T2 1.12(5) . ?
O4S2 O4T2 1.26(5) . ?
O4S2 O1T2 1.66(5) . ?
O4GD K5 2.63(2) . ?
O6GD K5 3.026(19) . ?
O6GD K12 3.08(4) . ?
O8GD K5 3.138(19) . ?
O1T K6 3.06(2) 4_566 ?
O1T K4 3.17(2) . ?
O3T K5 2.84(2) 2_654 ?
O4T K2 2.63(2) 4_565 ?
O5T K12 2.83(4) 2_654 ?
O5T K9 2.84(2) 2_654 ?
O6T K7 2.97(2) 2_644 ?
O7T K8 2.74(2) . ?
O8T K2 2.676(19) . ?
O8T K3 2.94(2) 3_655 ?
O9T K3 2.77(2) . ?
O9T K2 2.94(2) 3_655 ?
O9T K7 3.13(2) 2_644 ?
O10T K3 2.80(2) 3_655 ?
O10T K6 3.06(2) 4_566 ?
O11T K12 2.73(4) . ?
O11T K2 2.83(2) 3_655 ?
O12 K4 2.73(2) . ?
O12T K2 2.96(3) 4_565 ?
O12T K3 3.06(2) 2_654 ?
O12T K7 3.14(3) . ?
O15T K6 2.93(2) . ?
O15T K4 2.95(2) 4_565 ?
O15T K10 3.33(3) 3_554 ?
O16T K8 3.22(3) 4_465 ?
O17T K10 3.12(3) . ?
O18T K6 2.92(2) 4_566 ?
O19T K9 2.88(3) 2_554 ?
O19T K11 3.28(4) 4_465 ?
O21T K9 2.72(3) . ?
O21T K12 3.10(4) . ?
O21T K10 3.12(3) . ?
O22T W22 1.716(19) 4_566 ?
O22T K4 2.84(2) . ?
O46 K5 2.93(2) . ?
O69 K7 3.00(2) 2_644 ?
O101 K11 2.97(4) 3_655 ?
O110 K6 3.01(2) 4_566 ?
O119 K2 2.89(2) 3_655 ?
O123 K7 2.86(3) . ?
O124 K3 2.78(2) 2_654 ?
O145 K6 2.88(3) . ?
O152 K4 2.97(2) 4_565 ?
O156 K10 3.01(3) 3_554 ?
O157 K10 3.42(4) 3_554 ?
O167 K8 3.01(4) 4_465 ?
O171 K10 2.84(3) . ?
O611 K5 3.032(19) . ?
O810 K3 2.97(2) 3_655 ?
K2 O4T 2.63(2) 4_566 ?
K2 O2W 2.66(2) . ?
K2 O11T 2.83(2) 3_655 ?
K2 O119 2.89(2) 3_655 ?
K2 O9T 2.94(2) 3_655 ?
K2 O12T 2.96(3) 4_566 ?
K2 W9 3.666(7) 3_655 ?
K2 W11 3.830(7) 3_655 ?
K2 K7 4.200(14) 4_566 ?
K2 K3 4.313(11) 3_655 ?
K2 K11 4.64(4) . ?
K3 O124 2.78(2) 2_644 ?
K3 O10T 2.80(2) 3_655 ?
K3 O8T 2.94(2) 3_655 ?
K3 O810 2.97(2) 3_655 ?
K3 O12T 3.06(2) 2_644 ?
K3 O18W 3.16(3) 2_644 ?
K3 W8 3.715(9) 3_655 ?
K3 W10 3.883(7) 3_655 ?
K3 W12 3.895(8) 2_644 ?
K3 W14 3.993(9) 2_644 ?
K3 K2 4.313(11) 3_655 ?
K4 O11W 2.75(4) . ?
K4 O15T 2.95(2) 4_566 ?
K4 O152 2.97(2) 4_566 ?
K4 O10W 3.07(4) 3_665 ?
K4 W15 3.728(9) 4_566 ?
K4 W22 3.899(8) 4_566 ?
K4 K6 4.337(14) 4_566 ?
K4 K8 4.576(15) 3_665 ?
K5 O7W 2.77(6) . ?
K5 O3T 2.84(2) 2_644 ?
K5 O12W 3.08(3) . ?
K6 O14W 2.85(4) . ?
K6 O18T 2.92(2) 4_565 ?
K6 O110 3.01(2) 4_565 ?
K6 O10T 3.06(2) 4_565 ?
K6 O18W 3.06(3) . ?
K6 O1T 3.06(2) 4_565 ?
K6 O13W 3.11(4) . ?
K6 W10 3.657(10) 4_565 ?
K6 W1 3.800(10) 4_565 ?
K7 O2W 2.71(3) 4_565 ?
K7 O3W 2.89(2) . ?
K7 O6T 2.97(2) 2_654 ?
K7 O69 3.00(2) 2_654 ?
K7 O9T 3.13(2) 2_654 ?
K7 W6 3.784(10) 2_654 ?
K7 W9 3.876(10) 2_654 ?
K7 K2 4.200(14) 4_565 ?
K8 O10W 2.74(4) . ?
K8 O8W 2.75(4) . ?
K8 O6W 2.78(5) 2_654 ?
K8 O167 3.01(4) 4_666 ?
K8 O16T 3.22(3) 4_666 ?
K8 W16 3.958(13) 4_666 ?
K8 K10 4.11(2) 2_654 ?
K8 K4 4.576(15) 3_665 ?
K9 K12 2.51(4) . ?
K9 O5T 2.84(2) 2_644 ?
K9 O19T 2.88(3) 2_544 ?
K9 O4W 2.93(5) . ?
K9 O9W 3.03(4) . ?
K9 K11 4.03(4) 3_655 ?
K9 W19 4.095(15) 2_544 ?
K9 K10 4.66(2) . ?
K10 O8W 2.78(5) 2_644 ?
K10 O156 3.01(3) 3_554 ?
K10 O15T 3.33(3) 3_554 ?
K10 O157 3.42(4) 3_554 ?
K10 W15 3.818(17) 3_554 ?
K10 K8 4.11(2) 2_644 ?
K11 O4W 2.73(6) 3_655 ?
K11 O16W 2.77(4) 4_666 ?
K11 O9W 2.77(5) 3_655 ?
K11 O5W 2.82(6) . ?
K11 O101 2.97(4) 3_655 ?
K11 O19T 3.28(4) 4_666 ?
K11 K12 4.00(4) 3_655 ?
K11 K9 4.03(4) 3_655 ?
K12 O4W 2.65(6) . ?
K12 O7W 2.78(6) . ?
K12 O9W 2.81(5) . ?
K12 O5T 2.83(4) 2_644 ?
K12 W5 3.84(3) 2_644 ?
K12 K11 4.00(4) 3_655 ?
O2W K7 2.71(3) 4_566 ?
O4W K11 2.73(6) 3_655 ?
O6W K8 2.78(5) 2_644 ?
O8W K10 2.79(5) 2_654 ?
O9W K11 2.77(5) 3_655 ?
O10W K4 3.07(4) 3_665 ?
O11W O15W 1.66(5) . ?
O16W K11 2.77(4) 4_465 ?
O18W K3 3.16(3) 2_654 ?
